data_7718659
loop_
_publ_author_name
'Gong, Xuekun'
'Zheng, Chan'
'Zuo, Dongjie'
'Li, Simin'
'Fang, Wei-Hui'
'Shen, Hui'

_publ_section_title
;
 A chloride-doped Cu<sub>18</sub> nanocluster: synthesis, bonding and
 nonlinear optical properties.
;
_journal_issue 23
_journal_name_full 'Dalton transactions (Cambridge, England : 2003)'
_journal_page_first 9368
_journal_page_last 9375
_journal_paper_doi 10.1039/d5dt00851d
_journal_volume 54
_journal_year 2025
_chemical_formula_moiety 'C200 H204 Cl Cu18 P4 S16, 2(C H2 Cl2)'
_chemical_formula_sum 'C202 H208 Cl5 Cu18 P4 S16'
_chemical_formula_weight 4593.48
_space_group_crystal_system monoclinic
_space_group_IT_number 15
_space_group_name_Hall '-C 2yc'
_space_group_name_H-M_alt 'C 1 2/c 1'
_atom_sites_solution_hydrogens geom
_atom_sites_solution_primary dual
_audit_creation_date 2025-04-09
_audit_creation_method
;
Olex2 1.3
(compiled 2020.11.12 svn.r5f609507 for OlexSys, GUI svn.r6408)
;
_audit_update_record
;
2025-04-09 deposited with the CCDC.	2025-05-08 downloaded from the CCDC.
;
_cell_angle_alpha 90
_cell_angle_beta 92.0930(10)
_cell_angle_gamma 90
_cell_formula_units_Z 4
_cell_length_a 27.4052(3)
_cell_length_b 27.2127(4)
_cell_length_c 27.7815(4)
_cell_measurement_reflns_used 29690
_cell_measurement_temperature 100.01(10)
_cell_measurement_theta_max 76.2410
_cell_measurement_theta_min 2.7560
_cell_volume 20704.8(5)
_computing_cell_refinement 'CrysAlisPro 1.171.43.137a (Rigaku OD, 2024)'
_computing_data_collection 'CrysAlisPro system (CCD 43.137a 64-bit (release 10-09-2024))'
_computing_data_reduction 'CrysAlisPro 1.171.43.137a (Rigaku OD, 2024)'
_computing_molecular_graphics 'Olex2 1.3 (Dolomanov et al., 2009)'
_computing_publication_material 'Olex2 1.3 (Dolomanov et al., 2009)'
_computing_structure_refinement 'SHELXL 2018/3 (Sheldrick, 2015)'
_computing_structure_solution 'SHELXT  (Sheldrick, 2015)'
_diffrn_ambient_environment N~2~
_diffrn_ambient_temperature 100.01(10)
_diffrn_detector 'Hybrid Pixel Array Detector'
_diffrn_detector_area_resol_mean 10.0000
_diffrn_detector_type HyPix
_diffrn_measured_fraction_theta_full 0.997
_diffrn_measured_fraction_theta_max 0.953
_diffrn_measurement_details
;
List of Runs (angles in degrees, time in seconds):

  # Type    Start    End  Width  t~exp~   \w     \q     \k     \f   Frames
#--------------------------------------------------------------------------
  1  \w   -102.00 -30.00   0.50    0.20    -- -103.00  77.00 150.00  144
  2  \w    -63.00 -30.00   0.50    0.20    -- -103.00  57.00  90.00   66
  3  \w    -63.00 -30.00   0.50    0.20    -- -103.00  57.00  60.00   66
  4  \w    -63.00 -30.00   0.50    0.20    -- -103.00  57.00   0.00   66
  5  \w    -63.00 -30.00   0.50    0.20    -- -103.00  57.00-120.00   66
  6  \w    -23.00  28.00   0.50    0.10    --  -47.62  19.00 -90.00  102
  7  \w    -23.00  28.00   0.50    0.10    --  -47.62  19.00 150.00  102
  8  \w    -23.00  28.00   0.50    0.10    --  -47.62  19.00 -60.00  102
  9  \w    -23.00  28.00   0.50    0.10    --  -47.62  19.00-120.00  102
 10  \w     39.00  93.00   0.50    0.20    --  108.06-125.00-120.00  108
 11  \w     39.00 102.00   0.50    0.20    --  108.06 -99.00 -60.00  126
 12  \w     38.00 106.00   0.50    0.20    --  108.06-100.00  40.00  136
 13  \w    -16.00  81.00   0.50    0.10    --   47.62-100.00  40.00  194
 14  \w     37.00  69.00   0.50    0.20    --  108.06 -57.00 -90.00   64
 15  \w     36.00  61.00   0.50    0.20    --  108.06 -57.00-150.00   50
 16  \w     43.00  69.00   0.50    0.20    --  108.06 -57.00-180.00   52
 17  \w     40.00  67.00   0.50    0.20    --  108.06 -57.00-120.00   54
 18  \w     43.00  68.00   0.50    0.20    --  108.06 -57.00  30.00   50
 19  \w     37.00  63.00   0.50    0.20    --  108.06 -57.00  60.00   52
 20  \w    131.00 178.00   0.50    0.20    --  108.06  77.00  90.00   94
 21  \w    -80.00  22.00   0.50    0.10    --  -47.62 100.00 145.00  204
 22  \w    -80.00  22.00   0.50    0.10    --  -47.62 100.00 145.00  204
 23  \w   -106.00 -32.00   0.50    0.20    -- -103.00 100.00 145.00  148
 24  \w     91.00 129.00   0.50    0.20    --  108.06  77.00  90.00   76
 25  \w    111.00 136.00   0.50    0.20    --  108.06 100.00 145.00   50
 26  \w   -174.00 -90.00   0.50    0.20    -- -103.00 -19.00 -60.00  168
 27  \w   -174.00 -90.00   0.50    0.20    -- -103.00 -19.00 -60.00  168
 28  \w   -174.00 -85.00   0.50    0.20    -- -103.00-100.00  40.00  178
;
_diffrn_measurement_device 'four-circle diffractometer'
_diffrn_measurement_device_type 'XtaLAB Synergy R, DW system, HyPix'
_diffrn_measurement_method '\w scans'
_diffrn_orient_matrix_type 'CrysAlisPro convention (1999,Acta A55,543-557)'
_diffrn_orient_matrix_UB_11 -0.0499623000
_diffrn_orient_matrix_UB_12 0.0031105000
_diffrn_orient_matrix_UB_13 0.0235611000
_diffrn_orient_matrix_UB_21 0.0053888000
_diffrn_orient_matrix_UB_22 -0.0537133000
_diffrn_orient_matrix_UB_23 0.0168988000
_diffrn_orient_matrix_UB_31 0.0253087000
_diffrn_orient_matrix_UB_32 0.0176444000
_diffrn_orient_matrix_UB_33 0.0472808000
_diffrn_radiation_monochromator mirror
_diffrn_radiation_probe x-ray
_diffrn_radiation_type 'Cu K\a'
_diffrn_radiation_wavelength 1.54184
_diffrn_reflns_av_R_equivalents 0.0692
_diffrn_reflns_av_unetI/netI 0.0508
_diffrn_reflns_Laue_measured_fraction_full 0.997
_diffrn_reflns_Laue_measured_fraction_max 0.953
_diffrn_reflns_limit_h_max 34
_diffrn_reflns_limit_h_min -34
_diffrn_reflns_limit_k_max 34
_diffrn_reflns_limit_k_min -32
_diffrn_reflns_limit_l_max 35
_diffrn_reflns_limit_l_min -32
_diffrn_reflns_number 99385
_diffrn_reflns_point_group_measured_fraction_full 0.997
_diffrn_reflns_point_group_measured_fraction_max 0.953
_diffrn_reflns_theta_full 67.684
_diffrn_reflns_theta_max 77.735
_diffrn_reflns_theta_min 2.289
_diffrn_source 'Rotating-anode X-ray tube'
_diffrn_source_type 'Rigaku (Cu) X-ray Source'
_exptl_absorpt_coefficient_mu 4.694
_exptl_absorpt_correction_T_max 1.00000
_exptl_absorpt_correction_T_min 0.42093
_exptl_absorpt_correction_type multi-scan
_exptl_absorpt_process_details
;
CrysAlisPro 1.171.43.137a (Rigaku Oxford Diffraction, 2024)
Empirical absorption correction using spherical harmonics,
implemented in SCALE3 ABSPACK scaling algorithm.
;
_exptl_crystal_colour orange
_exptl_crystal_colour_primary orange
_exptl_crystal_density_diffrn 1.474
_exptl_crystal_description block
_exptl_crystal_F_000 9372
_refine_diff_density_max 1.692
_refine_diff_density_min -1.279
_refine_diff_density_rms 0.169
_refine_ls_extinction_method none
_refine_ls_goodness_of_fit_ref 1.300
_refine_ls_hydrogen_treatment constr
_refine_ls_matrix_type full
_refine_ls_number_parameters 1268
_refine_ls_number_reflns 21076
_refine_ls_number_restraints 703
_refine_ls_restrained_S_all 1.308
_refine_ls_R_factor_all 0.1468
_refine_ls_R_factor_gt 0.1101
_refine_ls_shift/su_max 0.001
_refine_ls_shift/su_mean 0.000
_refine_ls_structure_factor_coef Fsqd
_refine_ls_weighting_details 'w=1/[\s^2^(Fo^2^)+(0.2400P)^2^] where P=(Fo^2^+2Fc^2^)/3'
_refine_ls_weighting_scheme calc
_refine_ls_wR_factor_gt 0.3417
_refine_ls_wR_factor_ref 0.3924
_reflns_Friedel_coverage 0.000
_reflns_number_gt 13828
_reflns_number_total 21076
_reflns_threshold_expression 'I > 2\s(I)'
_cod_data_source_file d5dt00851d2.cif
_cod_data_source_block exp_445_auto
_cod_depositor_comments 'Adding full bibliography for 7718659.cif.'
_cod_database_code 7718659
_shelx_shelxl_version_number 2018/3
_shelx_space_group_comment
;
The symmetry employed for this shelxl refinement is uniquely defined
by the following loop, which should always be used as a source of
symmetry information in preference to the above space-group names.
They are only intended as comments.
;
_reflns_odcompleteness_completeness 99.68
_reflns_odcompleteness_iscentric 1
_reflns_odcompleteness_theta 66.97
_olex2_refinement_description
;
1. Others
 Fixed Sof: Cu8(0.5) Cu57(0.5) Cl53(0.5) Cu54(0.5) Cu12(0.5) S9(0.5) H69A(0.5)
 H69B(0.5) H69C(0.5) H69D(0.5) C118(0.5) H11C(0.5) H11D(0.5) C117(0.5)
 H11E(0.5) H11F(0.5) Cu1(0.5) C1(0.5) H1A(0.5) H1B(0.5) C2(0.5) H2A(0.5)
 H2B(0.5) S8(0.5) Cu5(0.5) Cu9(0.5) Cu10(0.5)
 Fixed U12: Cl53(0)
 Fixed U23: Cl53(0)
 Fixed Uiso: H10A(0.061) H10B(0.061) H93A(0.066) H93B(0.066) H35(0.108)
 H40(0.121) H39(0.108) H38(0.103) H37(0.092) H100(0.071) H99(0.086) H98(0.116)
 H97(0.129) H96(0.104) H94A(0.065) H94B(0.065) H46(0.08) H45(0.103) H44(0.096)
 H43(0.102) H42(0.084) H10C(0.07) H10D(0.07) H10E(0.07) H10F(0.07) H84(0.071)
 H83(0.076) H82(0.092) H81(0.099) H80(0.082) H52(0.065) H51(0.08) H50(0.1)
 H49(0.112) H48(0.095) H107(0.079) H4(0.082) H106(0.078) H105(0.08) H104(0.073)
 H77A(0.066) H77B(0.066) H112(0.1) H113(0.121) H114(0.121) H115(0.124)
 H116(0.104) H78A(0.074) H78B(0.074) H16(0.083) H17(0.085) H18(0.075)
 H19(0.082) H14(0.087) H85A(0.077) H85B(0.077) H92(0.116) H91(0.129) H90(0.125)
 H89(0.15) H88(0.124) H69A(0.105) H69B(0.105) H69C(0.105) H69D(0.105)
 H86A(0.104) H86B(0.104) H11A(0.084) H11B(0.084) H25(0.059) H24(0.075)
 H23(0.078) H22(0.081) H21(0.066) H10G(0.089) H10H(0.089) H124(0.107)
 H123(0.093) H122(0.121) H121(0.1) H120(0.087) H76(0.142) H75(0.16) H74(0.175)
 H73(0.165) H72(0.149) H70A(0.124) H70B(0.124) H11C(0.069) H11D(0.069)
 H11E(0.053) H11F(0.053) H63A(0.146) H63B(0.146) H68(0.16) H67(0.141)
 H66(0.134) H65(0.151) H64(0.16) H61A(0.16) H61B(0.16) H28(0.103) H6(0.127)
 H5(0.136) H3(0.12) H27(0.098) H7(0.103) H8(0.07) H9(0.069) H11(0.091)
 H12(0.099) H1A(0.074) H1B(0.074) H2A(0.087) H2B(0.087) H13A(0.155) H13B(0.155)
 H30(0.076) H29(0.087) H58(0.059) H34(0.065) H57(0.057) H54(0.068) H55(0.056)
 H32(0.078) H33(0.087) H31(0.093)
 Fixed X: Cl53(0.5) H10A(0.597379) H10B(0.623529) H93A(0.532501)
 H93B(0.578942) H35(0.343031) H40(0.36956) H39(0.449904) H38(0.500109)
 H37(0.476519) H100(0.636005) H99(0.678839) H98(0.641101) H97(0.559386)
 H96(0.513124) H94A(0.505998) H94B(0.552976) H46(0.394954) H45(0.409196)
 H44(0.420668) H43(0.418888) H42(0.402668) H10C(0.521187) H10D(0.550287)
 H10E(0.544081) H10F(0.523522) H84(0.300426) H83(0.281244) H82(0.326724)
 H81(0.391961) H80(0.411184) H52(0.330477) H51(0.247184) H50(0.190232)
 H49(0.214853) H48(0.298195) H107(0.559301) H4(0.572636) H106(0.584385)
 H105(0.582798) H104(0.569463) H77A(0.394632) H77B(0.43756) H112(0.795028)
 H113(0.798043) H114(0.743704) H115(0.672802) H116(0.664319) H78A(0.34061)
 H78B(0.383563) H16(0.726009) H17(0.805626) H18(0.824961) H19(0.761677)
 H14(0.681581) H85A(0.63903) H85B(0.66353) H92(0.712911) H91(0.771075)
 H90(0.824195) H89(0.819444) H88(0.763154) H69A(0.302865) H69B(0.322655)
 H69C(0.301568) H69D(0.331763) H86A(0.690151) H86B(0.715849) H11A(0.758428)
 H11B(0.70914) H25(0.682243) H24(0.660061) H23(0.581719) H22(0.525865)
 H21(0.547795) H10G(0.663278) H10H(0.711868) H124(0.522442) H123(0.484597)
 H122(0.407533) H121(0.368314) H120(0.406158) H76(0.253788) H75(0.170224)
 H74(0.109054) H73(0.131864) H72(0.21545) H70A(0.310529) H70B(0.293)
 H11C(0.493573) H11D(0.536297) H11E(0.449749) H11F(0.48761) H63A(0.594486)
 H63B(0.575112) H68(0.654724) H67(0.725716) H66(0.780718) H65(0.764728)
 H64(0.693737) H61A(0.651523) H61B(0.631858) H28(0.633144) H6(0.63703)
 H5(0.639237) H3(0.637558) H27(0.633672) H7(0.617555) H8(0.617417) H9(0.623856)
 H11(0.630572) H12(0.624133) H1A(0.539098) H1B(0.493793) H2A(0.486838)
 H2B(0.441164) H13A(0.822775) H13B(0.786981) H30(0.529215) H29(0.543456)
 H58(0.557524) H34(0.566881) H57(0.578624) H54(0.581009) H55(0.571651)
 H32(0.590989) H33(0.687647) H31(0.668293)
 Fixed Y: H10A(0.366034) H10B(0.38951) H93A(0.026895) H93B(0.049583)
 H35(0.031168) H40(0.043876) H39(0.068667) H38(0.085568) H37(0.066227) H100(-
 0.014114) H99(-0.083904) H98(-0.158334) H97(-0.164592) H96(-0.093302) H94A(-
 0.008389) H94B(0.013678) H46(-0.017345) H45(-0.098789) H44(-0.157739) H43(-
 0.135162) H42(-0.054218) H10C(0.397764) H10D(0.424769) H10E(0.417183)
 H10F(0.400163) H84(0.264151) H83(0.307716) H82(0.299238) H81(0.24408)
 H80(0.198285) H52(0.120926) H51(0.140603) H50(0.077473) H49(-0.002272) H48(-
 0.02082) H107(0.509856) H4(0.580398) H106(0.573621) H105(0.496303)
 H104(0.425761) H77A(0.256884) H77B(0.228741) H112(0.325959) H113(0.370645)
 H114(0.425844) H115(0.43356) H116(0.386603) H78A(0.192472) H78B(0.164573)
 H16(0.410273) H17(0.397155) H18(0.357142) H19(0.329459) H14(0.34477)
 H85A(0.053602) H85B(0.10424) H92(-0.028941) H91(-0.068946) H90(-0.020091)
 H89(0.060624) H88(0.099805) H69A(0.190576) H69B(0.159047) H69C(0.184816)
 H69D(0.161754) H86A(0.050816) H86B(0.100127) H11A(0.313023) H11B(0.341073)
 H25(0.468143) H24(0.551211) H23(0.576892) H22(0.523704) H21(0.438396)
 H10G(0.283357) H10H(0.256285) H124(0.421048) H123(0.469595) H122(0.447807)
 H121(0.377472) H120(0.328924) H76(0.138502) H75(0.116957) H74(0.177374)
 H73(0.257098) H72(0.280243) H70A(0.227464) H70B(0.260501) H11C(0.29583)
 H11D(0.335725) H11E(0.323816) H11F(0.367904) H63A(0.116185) H63B(0.098701)
 H68(0.054784) H67(0.00711) H66(0.018074) H65(0.076713) H64(0.124388)
 H61A(0.168976) H61B(0.151672) H28(0.302077) H6(0.289411) H5(0.356734)
 H3(0.436723) H27(0.44939) H7(0.415754) H8(0.487751) H9(0.483199) H11(0.334653)
 H12(0.339203) H1A(0.325622) H1B(0.288432) H2A(0.387141) H2B(0.349645)
 H13A(0.204393) H13B(0.214463) H30(0.546355) H29(0.463218) H58(0.497902)
 H34(0.576469) H57(0.585849) H54(0.51666) H55(0.438091) H32(0.593646)
 H33(0.488782) H31(0.567171)
 Fixed Z: Cl53(0.75) H10A(0.830804) H10B(0.785513) H93A(0.628099)
 H93B(0.656838) H35(0.507129) H40(0.431827) H39(0.420095) H38(0.485138)
 H37(0.563383) H100(0.679216) H99(0.661099) H98(0.654249) H97(0.672365)
 H96(0.690894) H94A(0.700447) H94B(0.72863) H46(0.692223) H45(0.71375)
 H44(0.653232) H43(0.573247) H42(0.550919) H10C(0.799183) H10D(0.757814)
 H10E(0.756893) H10F(0.80724) H84(0.523061) H83(0.453506) H82(0.386152)
 H81(0.386817) H80(0.454593) H52(0.616345) H51(0.617709) H50(0.605003)
 H49(0.593619) H48(0.587889) H107(0.772458) H4(0.819277) H106(0.902864)
 H105(0.939633) H104(0.892815) H77A(0.581084) H77B(0.554931) H112(0.917221)
 H113(0.988314) H114(1.003492) H115(0.95541) H116(0.884712) H78A(0.560375)
 H78B(0.533982) H16(0.608046) H17(0.63183) H18(0.704815) H19(0.751231)
 H14(0.727815) H85A(0.727835) H85B(0.713252) H92(0.753718) H91(0.70609)
 H90(0.663216) H89(0.667034) H88(0.711931) H69A(0.798184) H69B(0.84351)
 H69C(0.799815) H69D(0.845698) H86A(0.796091) H86B(0.778722) H11A(0.838911)
 H11B(0.823121) H25(0.690953) H24(0.703523) H23(0.668646) H22(0.643074)
 H21(0.630946) H10G(0.862894) H10H(0.882279) H124(0.521156) H123(0.46113)
 H122(0.428899) H121(0.456693) H120(0.516718) H76(0.876501) H75(0.882274)
 H74(0.872211) H73(0.878573) H72(0.866562) H70A(0.895614) H70B(0.850717)
 H11C(0.534708) H11D(0.545985) H11E(0.601284) H11F(0.610538) H63A(0.595206)
 H63B(0.542992) H68(0.606541) H67(0.605098) H66(0.543525) H65(0.483394)
 H64(0.484836) H61A(0.559605) H61B(0.506886) H28(0.586941) H6(0.50386)
 H5(0.451585) H3(0.482391) H27(0.565472) H7(0.449219) H8(0.495268) H9(0.57937)
 H11(0.571377) H12(0.487274) H1A(0.5659) H1B(0.560864) H2A(0.599303)
 H2B(0.594284) H13A(0.718438) H13B(0.761614) H30(0.679524) H29(0.651777)
 H58(0.747878) H34(0.781179) H57(0.864524) H54(0.914568) H55(0.881268)
 H32(0.693086) H33(0.688073) H31(0.715926)
;
_smtbx_masks_void_probe_radius 1.2
_smtbx_masks_void_truncation_radius 1.2
_olex2_submission_special_instructions 'No special instructions were received'
_oxdiff_exptl_absorpt_empirical_details
;
Empirical correction (ABSPACK) includes:
- Absorption correction using spherical harmonics
- Frame scaling
;
_oxdiff_exptl_absorpt_empirical_full_max 3.005
_oxdiff_exptl_absorpt_empirical_full_min 0.489

loop_
_space_group_symop_operation_xyz
'x, y, z'
'-x, y, -z+1/2'
'x+1/2, y+1/2, z'
'-x+1/2, y+1/2, -z+1/2'
'-x, -y, -z'
'x, -y, z-1/2'
'-x+1/2, -y+1/2, -z'
'x+1/2, -y+1/2, z-1/2'

loop_
_atom_site_label
_atom_site_type_symbol
_atom_site_fract_x
_atom_site_fract_y
_atom_site_fract_z
_atom_site_U_iso_or_equiv
_atom_site_adp_type
_atom_site_occupancy
_atom_site_site_symmetry_order
_atom_site_calc_flag
_atom_site_refinement_flags_posn
_atom_site_refinement_flags_adp
_atom_site_refinement_flags_occupancy
_atom_site_disorder_assembly
_atom_site_disorder_group
Cu2 Cu 0.42663(4) 0.08263(5) 0.66195(4) 0.0574(3) Uani 1 1 d . . . . .
Cu4 Cu 0.63357(4) 0.26277(5) 0.75333(5) 0.0639(4) Uani 1 1 d . . . . .
Cu8 Cu 0.6379(2) 0.1876(4) 0.8126(4) 0.0439(11) Uani 0.5 1 d . . P A 1
Cu6 Cu 0.49570(6) 0.15186(5) 0.61858(6) 0.0692(4) Uani 1 1 d . . . . .
Cu7 Cu 0.56339(5) 0.22601(5) 0.62143(5) 0.0700(4) Uani 1 1 d . . . . .
Cu57 Cu 0.47187(18) 0.22764(14) 0.67422(19) 0.0451(8) Uani 0.5 1 d . . P B 1
Cu3 Cu 0.58065(5) 0.33680(7) 0.68109(5) 0.0820(5) Uani 1 1 d . . . . .
Cl53 Cl 0.500000 0.20765(8) 0.750000 0.0365(4) Uani 1 2 d S T P . .
Cu54 Cu 0.43570(9) 0.16393(12) 0.77814(9) 0.0532(6) Uani 0.5 1 d . . P A 1
S13 S 0.60767(6) 0.11722(7) 0.77217(7) 0.0474(4) Uani 1 1 d . . . . .
S2 S 0.50815(7) 0.09458(9) 0.67476(7) 0.0582(5) Uani 1 1 d . . . . .
P34 P 0.38889(7) 0.03804(8) 0.60603(7) 0.0502(5) Uani 1 1 d . . . . .
S5 S 0.52089(7) 0.29405(7) 0.64209(7) 0.0537(5) Uani 1 1 d . . . . .
Cu12 Cu 0.52232(7) 0.11660(8) 0.74864(8) 0.0453(5) Uani 0.5 1 d . . P A -1
S1 S 0.57654(7) 0.32100(9) 0.76064(9) 0.0631(6) Uani 1 1 d . . . . .
S58 S 0.42301(8) 0.19090(8) 0.62928(9) 0.0638(6) Uani 1 1 d . . . . .
S10 S 0.69531(9) 0.23532(11) 0.80133(9) 0.0731(7) Uani 1 1 d . . . . .
S11 S 0.54335(11) 0.17628(10) 0.56034(10) 0.0768(7) Uani 1 1 d . . . . .
P13 P 0.6316(2) 0.3811(3) 0.6490(3) 0.0549(16) Uani 0.561(12) 1 d D U P C 1
S9 S 0.38639(17) 0.21669(19) 0.82016(18) 0.0478(10) Uani 0.5 1 d . . P A 1
C101 C 0.5926(3) 0.3754(3) 0.7965(3) 0.0510(17) Uani 1 1 d . . . . .
H10A H 0.597379 0.366034 0.830804 0.061 Uiso 1 1 calc R U . . .
H10B H 0.623529 0.389510 0.785513 0.061 Uiso 1 1 calc R U . . .
C93 C 0.5443(3) 0.0400(3) 0.6597(3) 0.0546(18) Uani 1 1 d . . . . .
H93A H 0.532501 0.026895 0.628099 0.066 Uiso 1 1 calc R U . . .
H93B H 0.578942 0.049583 0.656838 0.066 Uiso 1 1 calc R U . . .
C36 C 0.4083(3) 0.0469(3) 0.5445(3) 0.0522(17) Uani 1 1 d . . . . .
C35 C 0.3759(4) 0.0409(5) 0.5029(4) 0.090(4) Uani 1 1 d . . . . .
H35 H 0.343031 0.031168 0.507129 0.108 Uiso 1 1 calc R U . . .
C40 C 0.3913(5) 0.0488(6) 0.4588(4) 0.101(4) Uani 1 1 d . . . . .
H40 H 0.369560 0.043876 0.431827 0.121 Uiso 1 1 calc R U . . .
C39 C 0.4388(5) 0.0641(4) 0.4518(4) 0.090(4) Uani 1 1 d . . . . .
H39 H 0.449904 0.068667 0.420095 0.108 Uiso 1 1 calc R U . . .
C38 C 0.4685(4) 0.0725(5) 0.4898(4) 0.086(3) Uani 1 1 d . . . . .
H38 H 0.500109 0.085568 0.485138 0.103 Uiso 1 1 calc R U . . .
C37 C 0.4539(4) 0.0622(5) 0.5369(3) 0.077(3) Uani 1 1 d . . . . .
H37 H 0.476519 0.066227 0.563383 0.092 Uiso 1 1 calc R U . . .
C95 C 0.5693(3) -0.0453(3) 0.6857(3) 0.0568(19) Uani 1 1 d . U . . .
C100 C 0.6191(3) -0.0446(3) 0.6773(3) 0.0595(19) Uani 1 1 d . U . . .
H100 H 0.636005 -0.014114 0.679216 0.071 Uiso 1 1 calc R U . . .
C99 C 0.6449(4) -0.0864(4) 0.6664(4) 0.072(2) Uani 1 1 d . U . . .
H99 H 0.678839 -0.083904 0.661099 0.086 Uiso 1 1 calc R U . . .
C98 C 0.6233(5) -0.1300(5) 0.6632(5) 0.097(4) Uani 1 1 d . U . . .
H98 H 0.641101 -0.158334 0.654249 0.116 Uiso 1 1 calc R U . . .
C97 C 0.5748(6) -0.1333(5) 0.6730(6) 0.107(4) Uani 1 1 d . U . . .
H97 H 0.559386 -0.164592 0.672365 0.129 Uiso 1 1 calc R U . . .
C96 C 0.5468(5) -0.0905(4) 0.6844(5) 0.087(3) Uani 1 1 d . U . . .
H96 H 0.513124 -0.093302 0.690894 0.104 Uiso 1 1 calc R U . . .
C94 C 0.5408(3) 0.0005(3) 0.6972(3) 0.0540(18) Uani 1 1 d . . . . .
H94A H 0.505998 -0.008389 0.700447 0.065 Uiso 1 1 calc R U . . .
H94B H 0.552976 0.013678 0.728630 0.065 Uiso 1 1 calc R U . . .
C41 C 0.3966(3) -0.0268(4) 0.6192(3) 0.058(2) Uani 1 1 d . . . . .
C46 C 0.3992(3) -0.0413(4) 0.6678(4) 0.067(2) Uani 1 1 d . . . . .
H46 H 0.394954 -0.017345 0.692223 0.080 Uiso 1 1 calc R U . . .
C45 C 0.4079(4) -0.0894(4) 0.6808(5) 0.086(4) Uani 1 1 d . . . . .
H45 H 0.409196 -0.098789 0.713750 0.103 Uiso 1 1 calc R U . . .
C44 C 0.4149(4) -0.1244(4) 0.6446(5) 0.080(3) Uani 1 1 d . . . . .
H44 H 0.420668 -0.157739 0.653232 0.096 Uiso 1 1 calc R U . . .
C43 C 0.4134(4) -0.1112(4) 0.5973(5) 0.085(3) Uani 1 1 d . . . . .
H43 H 0.418888 -0.135162 0.573247 0.102 Uiso 1 1 calc R U . . .
C42 C 0.4041(4) -0.0630(4) 0.5840(4) 0.070(2) Uani 1 1 d . . . . .
H42 H 0.402668 -0.054218 0.550919 0.084 Uiso 1 1 calc R U . . .
C102 C 0.5527(3) 0.4131(3) 0.7916(3) 0.059(2) Uani 1 1 d D . . . .
H10C H 0.521187 0.397764 0.799183 0.070 Uiso 0.61(2) 1 calc R U P D 1
H10D H 0.550287 0.424769 0.757814 0.070 Uiso 0.61(2) 1 calc R U P D 1
H10E H 0.544081 0.417183 0.756893 0.070 Uiso 0.39(2) 1 calc R U P D 2
H10F H 0.523522 0.400163 0.807240 0.070 Uiso 0.39(2) 1 calc R U P D 2
C79 C 0.3579(3) 0.2252(3) 0.4960(4) 0.059(2) Uani 1 1 d . . . . .
C84 C 0.3189(3) 0.2594(3) 0.4952(3) 0.059(2) Uani 1 1 d . . . . .
H84 H 0.300426 0.264151 0.523061 0.071 Uiso 1 1 calc R U . . .
C83 C 0.3080(3) 0.2855(3) 0.4541(3) 0.063(2) Uani 1 1 d . . . . .
H83 H 0.281244 0.307716 0.453506 0.076 Uiso 1 1 calc R U . . .
C82 C 0.3346(4) 0.2805(4) 0.4142(4) 0.077(3) Uani 1 1 d . . . . .
H82 H 0.326724 0.299238 0.386152 0.092 Uiso 1 1 calc R U . . .
C81 C 0.3732(4) 0.2477(4) 0.4147(4) 0.082(3) Uani 1 1 d . . . . .
H81 H 0.391961 0.244080 0.386817 0.099 Uiso 1 1 calc R U . . .
C80 C 0.3846(3) 0.2206(4) 0.4548(4) 0.069(2) Uani 1 1 d . . . . .
H80 H 0.411184 0.198285 0.454593 0.082 Uiso 1 1 calc R U . . .
C47 C 0.3230(3) 0.0488(3) 0.6028(3) 0.0498(17) Uani 1 1 d . . . . .
C52 C 0.3070(3) 0.0957(3) 0.6111(3) 0.0542(18) Uani 1 1 d . . . . .
H52 H 0.330477 0.120926 0.616345 0.065 Uiso 1 1 calc R U . . .
C51 C 0.2575(3) 0.1078(4) 0.6122(4) 0.066(2) Uani 1 1 d . . . . .
H51 H 0.247184 0.140603 0.617709 0.080 Uiso 1 1 calc R U . . .
C50 C 0.2241(3) 0.0702(4) 0.6048(5) 0.084(3) Uani 1 1 d . . . . .
H50 H 0.190232 0.077473 0.605003 0.100 Uiso 1 1 calc R U . . .
C49 C 0.2386(4) 0.0230(4) 0.5973(6) 0.093(4) Uani 1 1 d . . . . .
H49 H 0.214853 -0.002272 0.593619 0.112 Uiso 1 1 calc R U . . .
C48 C 0.2882(3) 0.0118(4) 0.5949(5) 0.079(3) Uani 1 1 d . . . . .
H48 H 0.298195 -0.020820 0.587889 0.095 Uiso 1 1 calc R U . . .
C103 C 0.5631(5) 0.4612(3) 0.8282(4) 0.060(3) Uani 0.61(2) 1 d G U P D 1
C107 C 0.5641(5) 0.5071(4) 0.8064(4) 0.066(4) Uani 0.61(2) 1 d G U P D 1
H107 H 0.559301 0.509856 0.772458 0.079 Uiso 0.61(2) 1 calc R U P D 1
C4 C 0.5720(5) 0.5490(3) 0.8342(5) 0.068(4) Uani 0.61(2) 1 d G U P D 1
H4 H 0.572636 0.580398 0.819277 0.082 Uiso 0.61(2) 1 calc R U P D 1
C106 C 0.5790(4) 0.5450(3) 0.8839(5) 0.065(4) Uani 0.61(2) 1 d G U P D 1
H106 H 0.584385 0.573621 0.902864 0.078 Uiso 0.61(2) 1 calc R U P D 1
C105 C 0.5780(4) 0.4991(4) 0.9057(4) 0.066(4) Uani 0.61(2) 1 d G U P D 1
H105 H 0.582798 0.496303 0.939633 0.080 Uiso 0.61(2) 1 calc R U P D 1
C104 C 0.5701(5) 0.4572(3) 0.8779(4) 0.061(3) Uani 0.61(2) 1 d G U P D 1
H104 H 0.569463 0.425761 0.892815 0.073 Uiso 0.61(2) 1 calc R U P D 1
C77 C 0.4075(3) 0.2240(3) 0.5731(3) 0.0551(19) Uani 1 1 d . . . . .
H77A H 0.394632 0.256884 0.581084 0.066 Uiso 1 1 calc R U . . .
H77B H 0.437560 0.228741 0.554931 0.066 Uiso 1 1 calc R U . . .
C111 C 0.7290(3) 0.3509(4) 0.8929(3) 0.065(2) Uani 1 1 d . . . . .
C112 C 0.7689(4) 0.3474(4) 0.9243(5) 0.083(3) Uani 1 1 d . U . . .
H112 H 0.795028 0.325959 0.917221 0.100 Uiso 1 1 calc R U . . .
C113 C 0.7712(6) 0.3752(5) 0.9662(6) 0.101(4) Uani 1 1 d . U . . .
H113 H 0.798043 0.370645 0.988314 0.121 Uiso 1 1 calc R U . . .
C114 C 0.7393(6) 0.4058(5) 0.9757(5) 0.101(4) Uani 1 1 d . U . . .
H114 H 0.743704 0.425844 1.003492 0.121 Uiso 1 1 calc R U . . .
C115 C 0.6977(6) 0.4112(5) 0.9469(6) 0.103(4) Uani 1 1 d . U . . .
H115 H 0.672802 0.433560 0.955410 0.124 Uiso 1 1 calc R U . . .
C116 C 0.6928(4) 0.3833(5) 0.9050(4) 0.087(3) Uani 1 1 d . . . . .
H116 H 0.664319 0.386603 0.884712 0.104 Uiso 1 1 calc R U . . .
C78 C 0.3706(3) 0.1974(3) 0.5422(3) 0.062(2) Uani 1 1 d . . . . .
H78A H 0.340610 0.192472 0.560375 0.074 Uiso 1 1 calc R U . . .
H78B H 0.383563 0.164573 0.533982 0.074 Uiso 1 1 calc R U . . .
C15 C 0.6952(3) 0.3793(4) 0.6661(3) 0.067(2) Uani 1 1 d . . . . .
C16 C 0.7333(3) 0.3942(4) 0.6378(4) 0.069(2) Uani 1 1 d . . . . .
H16 H 0.726009 0.410273 0.608046 0.083 Uiso 1 1 calc R U . . .
C17 C 0.7803(3) 0.3863(4) 0.6517(4) 0.071(3) Uani 1 1 d . . . . .
H17 H 0.805626 0.397155 0.631830 0.085 Uiso 1 1 calc R U . . .
C18 C 0.7919(3) 0.3624(3) 0.6947(4) 0.063(2) Uani 1 1 d . . . . .
H18 H 0.824961 0.357142 0.704815 0.075 Uiso 1 1 calc R U . . .
C19 C 0.7546(3) 0.3467(4) 0.7221(4) 0.069(2) Uani 1 1 d . . . . .
H19 H 0.761677 0.329459 0.751231 0.082 Uiso 1 1 calc R U . . .
C14 C 0.7069(3) 0.3555(4) 0.7079(3) 0.072(3) Uani 1 1 d . . . . .
H14 H 0.681581 0.344770 0.727815 0.087 Uiso 1 1 calc R U . . .
C85 C 0.6542(3) 0.0840(4) 0.7411(3) 0.064(2) Uani 1 1 d . U . . .
H85A H 0.639030 0.053602 0.727835 0.077 Uiso 1 1 calc R U . . .
H85B H 0.663530 0.104240 0.713252 0.077 Uiso 1 1 calc R U . . .
C87 C 0.7335(3) 0.0400(5) 0.7382(3) 0.072(3) Uani 1 1 d . U . . .
C92 C 0.7352(5) -0.0100(6) 0.7360(5) 0.097(4) Uani 1 1 d . U . . .
H92 H 0.712911 -0.028941 0.753718 0.116 Uiso 1 1 calc R U . . .
C91 C 0.7695(5) -0.0341(6) 0.7076(6) 0.108(4) Uani 1 1 d . U . . .
H91 H 0.771075 -0.068946 0.706090 0.129 Uiso 1 1 calc R U . . .
C90 C 0.8004(5) -0.0053(6) 0.6826(5) 0.104(4) Uani 1 1 d . U . . .
H90 H 0.824195 -0.020091 0.663216 0.125 Uiso 1 1 calc R U . . .
C89 C 0.7975(6) 0.0414(7) 0.6849(7) 0.125(5) Uani 1 1 d . U . . .
H89 H 0.819444 0.060624 0.667034 0.150 Uiso 1 1 calc R U . . .
C88 C 0.7643(5) 0.0649(6) 0.7119(5) 0.103(4) Uani 1 1 d . U . . .
H88 H 0.763154 0.099805 0.711931 0.124 Uiso 1 1 calc R U . . .
C69 C 0.3209(4) 0.1926(5) 0.8297(5) 0.087(3) Uani 1 1 d . U . . .
H69A H 0.302865 0.190576 0.798184 0.105 Uiso 0.5 1 calc R U P A 1
H69B H 0.322655 0.159047 0.843510 0.105 Uiso 0.5 1 calc R U P A 1
H69C H 0.301568 0.184816 0.799815 0.105 Uiso 0.5 1 calc R U P A 2
H69D H 0.331763 0.161754 0.845698 0.105 Uiso 0.5 1 calc R U P A 2
C86 C 0.6988(4) 0.0700(5) 0.7673(4) 0.086(3) Uani 1 1 d . U . . .
H86A H 0.690151 0.050816 0.796091 0.104 Uiso 1 1 calc R U . . .
H86B H 0.715849 0.100127 0.778722 0.104 Uiso 1 1 calc R U . . .
C110 C 0.7252(3) 0.3213(4) 0.8491(4) 0.070(2) Uani 1 1 d . . . . .
H11A H 0.758428 0.313023 0.838911 0.084 Uiso 1 1 calc R U . . .
H11B H 0.709140 0.341073 0.823121 0.084 Uiso 1 1 calc R U . . .
C20 C 0.6173(6) 0.4436(7) 0.6583(7) 0.050(4) Uani 0.561(12) 1 d . U P C 1
C25 C 0.6506(6) 0.4790(8) 0.6806(6) 0.049(4) Uani 0.561(12) 1 d . U P C 1
H25 H 0.682243 0.468143 0.690953 0.059 Uiso 0.561(12) 1 calc R U P C 1
C24 C 0.6385(7) 0.5287(9) 0.6876(8) 0.062(5) Uani 0.561(12) 1 d . U P C 1
H24 H 0.660061 0.551211 0.703523 0.075 Uiso 0.561(12) 1 calc R U P C 1
C23 C 0.5900(7) 0.5430(7) 0.6684(8) 0.065(4) Uani 0.561(12) 1 d . U P C 1
H23 H 0.581719 0.576892 0.668646 0.078 Uiso 0.561(12) 1 calc R U P C 1
C22 C 0.5580(6) 0.5127(7) 0.6514(8) 0.068(4) Uani 0.561(12) 1 d . U P C 1
H22 H 0.525865 0.523704 0.643074 0.081 Uiso 0.561(12) 1 calc R U P C 1
C21 C 0.5712(5) 0.4605(7) 0.6447(7) 0.055(4) Uani 0.561(12) 1 d . U P C 1
H21 H 0.547795 0.438396 0.630946 0.066 Uiso 0.561(12) 1 calc R U P C 1
C109 C 0.6972(4) 0.2750(4) 0.8548(4) 0.074(3) Uani 1 1 d . . . . .
H10G H 0.663278 0.283357 0.862894 0.089 Uiso 1 1 calc R U . . .
H10H H 0.711868 0.256285 0.882279 0.089 Uiso 1 1 calc R U . . .
C124 C 0.4912(2) 0.4122(3) 0.5081(3) 0.089(3) Uani 1 1 d G U . . .
H124 H 0.522442 0.421048 0.521156 0.107 Uiso 1 1 calc R U . . .
C123 C 0.4687(3) 0.4410(2) 0.4724(3) 0.078(2) Uani 1 1 d G U . . .
H123 H 0.484597 0.469595 0.461130 0.093 Uiso 1 1 calc R U . . .
C122 C 0.4229(3) 0.4281(3) 0.4533(3) 0.101(4) Uani 1 1 d G U . . .
H122 H 0.407533 0.447807 0.428899 0.121 Uiso 1 1 calc R U . . .
C121 C 0.3996(2) 0.3863(3) 0.4698(3) 0.084(3) Uani 1 1 d G U . . .
H121 H 0.368314 0.377472 0.456693 0.100 Uiso 1 1 calc R U . . .
C120 C 0.4221(2) 0.3575(2) 0.5054(3) 0.073(2) Uani 1 1 d G U . . .
H120 H 0.406158 0.328924 0.516718 0.087 Uiso 1 1 calc R U . . .
C119 C 0.4679(2) 0.3704(3) 0.5246(3) 0.086(2) Uani 1 1 d DG U . . .
C71 C 0.2428(6) 0.2126(5) 0.8713(6) 0.104(3) Uani 1 1 d . U . . .
C76 C 0.2294(6) 0.1634(6) 0.8754(7) 0.118(4) Uani 1 1 d . U . . .
H76 H 0.253788 0.138502 0.876501 0.142 Uiso 1 1 calc R U . . .
C75 C 0.1790(7) 0.1504(7) 0.8781(8) 0.134(4) Uani 1 1 d . U . . .
H75 H 0.170224 0.116957 0.882274 0.160 Uiso 1 1 calc R U . . .
C74 C 0.1426(8) 0.1863(8) 0.8747(8) 0.146(5) Uani 1 1 d . U . . .
H74 H 0.109054 0.177374 0.872211 0.175 Uiso 1 1 calc R U . . .
C73 C 0.1559(7) 0.2323(8) 0.8751(8) 0.138(4) Uani 1 1 d . U . . .
H73 H 0.131864 0.257098 0.878573 0.165 Uiso 1 1 calc R U . . .
C72 C 0.2073(6) 0.2466(6) 0.8703(7) 0.124(4) Uani 1 1 d . U . . .
H72 H 0.215450 0.280243 0.866562 0.149 Uiso 1 1 calc R U . . .
C70 C 0.2928(6) 0.2267(5) 0.8639(6) 0.103(3) Uani 1 1 d . U . . .
H70A H 0.310529 0.227464 0.895614 0.124 Uiso 1 1 calc R U . . .
H70B H 0.293000 0.260501 0.850717 0.124 Uiso 1 1 calc R U . . .
C118 C 0.5011(5) 0.3286(6) 0.5486(6) 0.057(3) Uani 0.5 1 d D U P B 1
H11C H 0.493573 0.295830 0.534708 0.069 Uiso 0.5 1 calc R U P B 1
H11D H 0.536297 0.335725 0.545985 0.069 Uiso 0.5 1 calc R U P B 1
C117 C 0.4846(5) 0.3332(5) 0.6001(6) 0.044(2) Uani 0.5 1 d . U P B 1
H11E H 0.449749 0.323816 0.601284 0.053 Uiso 0.5 1 calc R U P B 1
H11F H 0.487610 0.367904 0.610538 0.053 Uiso 0.5 1 calc R U P B 1
C63 C 0.5886(6) 0.1270(6) 0.5615(7) 0.121(4) Uani 1 1 d D U . . .
H63A H 0.594486 0.116185 0.595206 0.146 Uiso 1 1 calc R U . . .
H63B H 0.575112 0.098701 0.542992 0.146 Uiso 1 1 calc R U . . .
C62 C 0.6676(4) 0.0941(4) 0.5458(5) 0.145(5) Uani 1 1 d DG U . . .
C68 C 0.6771(4) 0.0592(4) 0.5815(4) 0.133(4) Uani 1 1 d G U . . .
H68 H 0.654724 0.054784 0.606541 0.160 Uiso 1 1 calc R U . . .
C67 C 0.7192(4) 0.0309(4) 0.5807(4) 0.117(4) Uani 1 1 d G U . . .
H67 H 0.725716 0.007110 0.605098 0.141 Uiso 1 1 calc R U . . .
C66 C 0.7519(3) 0.0374(4) 0.5441(4) 0.112(3) Uani 1 1 d G U . . .
H66 H 0.780718 0.018074 0.543525 0.134 Uiso 1 1 calc R U . . .
C65 C 0.7424(4) 0.0723(4) 0.5084(4) 0.126(4) Uani 1 1 d G U . . .
H65 H 0.764728 0.076713 0.483394 0.151 Uiso 1 1 calc R U . . .
C64 C 0.7002(5) 0.1006(4) 0.5092(4) 0.133(4) Uani 1 1 d G U . . .
H64 H 0.693737 0.124388 0.484836 0.160 Uiso 1 1 calc R U . . .
C61 C 0.6363(5) 0.1416(6) 0.5410(7) 0.133(4) Uani 1 1 d D U . . .
H61A H 0.651523 0.168976 0.559605 0.160 Uiso 1 1 calc R U . . .
H61B H 0.631858 0.151672 0.506886 0.160 Uiso 1 1 calc R U . . .
C53 C 0.6330(5) 0.3769(5) 0.5840(4) 0.070(5) Uani 0.561(12) 1 d G U P C 1
C28 C 0.6340(5) 0.3294(4) 0.5657(5) 0.086(6) Uani 0.561(12) 1 d DG U P C 1
H28 H 0.633144 0.302077 0.586941 0.103 Uiso 0.561(12) 1 calc R U P C 1
C6 C 0.6363(6) 0.3219(5) 0.5164(5) 0.106(7) Uani 0.561(12) 1 d G U P C 1
H6 H 0.637030 0.289411 0.503860 0.127 Uiso 0.561(12) 1 calc R U P C 1
C5 C 0.6377(7) 0.3619(6) 0.4853(4) 0.113(9) Uani 0.561(12) 1 d G U P C 1
H5 H 0.639237 0.356734 0.451585 0.136 Uiso 0.561(12) 1 calc R U P C 1
C3 C 0.6367(6) 0.4094(5) 0.5036(5) 0.100(7) Uani 0.561(12) 1 d G U P C 1
H3 H 0.637558 0.436723 0.482391 0.120 Uiso 0.561(12) 1 calc R U P C 1
C27 C 0.6344(5) 0.4169(4) 0.5530(5) 0.082(5) Uani 0.561(12) 1 d DG U P C 1
H27 H 0.633672 0.449390 0.565472 0.098 Uiso 0.561(12) 1 calc R U P C 1
C7 C 0.6202(7) 0.4139(6) 0.4834(4) 0.086(8) Uani 0.439(12) 1 d G U P C 2
H7 H 0.617555 0.415754 0.449219 0.103 Uiso 0.439(12) 1 calc R U P C 2
C8 C 0.6201(5) 0.4567(4) 0.5107(4) 0.059(5) Uani 0.439(12) 1 d G U P C 2
H8 H 0.617417 0.487751 0.495268 0.070 Uiso 0.439(12) 1 calc R U P C 2
C9 C 0.6239(5) 0.4540(4) 0.5607(4) 0.057(5) Uani 0.439(12) 1 d G U P C 2
H9 H 0.623856 0.483199 0.579370 0.069 Uiso 0.439(12) 1 calc R U P C 2
C10 C 0.6278(5) 0.4085(5) 0.5833(4) 0.057(5) Uani 0.439(12) 1 d G U P C 2
C11 C 0.6279(6) 0.3657(4) 0.5559(6) 0.076(6) Uani 0.439(12) 1 d G U P C 2
H11 H 0.630572 0.334653 0.571377 0.091 Uiso 0.439(12) 1 calc R U P C 2
C12 C 0.6241(7) 0.3684(4) 0.5060(5) 0.083(7) Uani 0.439(12) 1 d G U P C 2
H12 H 0.624133 0.339203 0.487274 0.099 Uiso 0.439(12) 1 calc R U P C 2
Cu1 Cu 0.42199(7) 0.19165(10) 0.77448(8) 0.0425(5) Uani 0.5 1 d . . P A 2
C1 C 0.5083(7) 0.3155(7) 0.5805(7) 0.062(4) Uani 0.5 1 d . U P B 2
H1A H 0.539098 0.325622 0.565900 0.074 Uiso 0.5 1 calc R U P B 2
H1B H 0.493793 0.288432 0.560864 0.074 Uiso 0.5 1 calc R U P B 2
C2 C 0.4729(8) 0.3589(8) 0.5810(6) 0.073(3) Uani 0.5 1 d D U P B 2
H2A H 0.486838 0.387141 0.599303 0.087 Uiso 0.5 1 calc R U P B 2
H2B H 0.441164 0.349645 0.594284 0.087 Uiso 0.5 1 calc R U P B 2
S8 S 0.36850(17) 0.23149(18) 0.81942(16) 0.0452(10) Uani 0.5 1 d . . P A 2
Cl1 Cl 0.85507(17) 0.26034(15) 0.77004(17) 0.1237(14) Uani 1 1 d . . . . .
Cl2 Cl 0.8429(3) 0.15649(19) 0.7827(3) 0.185(3) Uani 1 1 d . . . . .
C13 C 0.8215(6) 0.2091(6) 0.7537(8) 0.129(6) Uani 1 1 d . . . . .
H13A H 0.822775 0.204393 0.718438 0.155 Uiso 1 1 calc R U . . .
H13B H 0.786981 0.214463 0.761614 0.155 Uiso 1 1 calc R U . . .
Cu5 Cu 0.50165(9) 0.29720(7) 0.76609(8) 0.0515(7) Uani 0.5 1 d . . P B -1
Cu9 Cu 0.6264(2) 0.1811(3) 0.8149(4) 0.0621(17) Uani 0.5 1 d . . P A 2
Cu10 Cu 0.4740(2) 0.24609(19) 0.6806(2) 0.0719(16) Uani 0.5 1 d . . P B 2
P1 P 0.6281(4) 0.4027(4) 0.6498(4) 0.058(2) Uani 0.439(12) 1 d . U P C 2
C30 C 0.5614(9) 0.5334(9) 0.6789(9) 0.063(5) Uani 0.439(12) 1 d . U P C 2
H30 H 0.529215 0.546355 0.679524 0.076 Uiso 0.439(12) 1 calc R U P C 2
C29 C 0.5696(10) 0.4830(11) 0.6641(11) 0.072(6) Uani 0.439(12) 1 d . U P C 2
H29 H 0.543456 0.463218 0.651777 0.087 Uiso 0.439(12) 1 calc R U P C 2
C26 C 0.6181(7) 0.4641(9) 0.6686(7) 0.042(4) Uani 0.439(12) 1 d . U P C 2
C56 C 0.5637(6) 0.4606(3) 0.8114(5) 0.041(5) Uani 0.39(2) 1 d DG U P D 2
C58 C 0.5623(6) 0.5017(4) 0.7817(5) 0.049(5) Uani 0.39(2) 1 d G U P D 2
H58 H 0.557524 0.497902 0.747878 0.059 Uiso 0.39(2) 1 calc R U P D 2
C34 C 0.5678(6) 0.5484(3) 0.8015(6) 0.054(6) Uani 0.39(2) 1 d G U P D 2
H34 H 0.566881 0.576469 0.781179 0.065 Uiso 0.39(2) 1 calc R U P D 2
C57 C 0.5748(5) 0.5540(4) 0.8510(7) 0.048(6) Uani 0.39(2) 1 d G U P D 2
H57 H 0.578624 0.585849 0.864524 0.057 Uiso 0.39(2) 1 calc R U P D 2
C54 C 0.5762(6) 0.5129(5) 0.8807(5) 0.056(6) Uani 0.39(2) 1 d G U P D 2
H54 H 0.581009 0.516660 0.914568 0.068 Uiso 0.39(2) 1 calc R U P D 2
C55 C 0.5707(6) 0.4662(4) 0.8610(5) 0.047(5) Uani 0.39(2) 1 d G U P D 2
H55 H 0.571651 0.438091 0.881268 0.056 Uiso 0.39(2) 1 calc R U P D 2
C32 C 0.5975(9) 0.5595(10) 0.6907(10) 0.065(6) Uani 0.439(12) 1 d . U P C 2
H32 H 0.590989 0.593646 0.693086 0.078 Uiso 0.439(12) 1 calc R U P C 2
C33 C 0.6546(13) 0.4993(13) 0.6863(12) 0.072(8) Uani 0.439(12) 1 d . U P C 2
H33 H 0.687647 0.488782 0.688073 0.087 Uiso 0.439(12) 1 calc R U P C 2
C31 C 0.6448(12) 0.5461(12) 0.7007(12) 0.077(8) Uani 0.439(12) 1 d . U P C 2
H31 H 0.668293 0.567171 0.715926 0.093 Uiso 0.439(12) 1 calc R U P C 2

loop_
_atom_site_aniso_label
_atom_site_aniso_U_11
_atom_site_aniso_U_22
_atom_site_aniso_U_33
_atom_site_aniso_U_23
_atom_site_aniso_U_13
_atom_site_aniso_U_12
Cu2 0.0377(5) 0.0933(9) 0.0409(6) -0.0071(6) -0.0044(5) 0.0091(5)
Cu4 0.0483(6) 0.0883(9) 0.0545(8) 0.0152(6) -0.0074(6) 0.0088(6)
Cu8 0.0221(13) 0.066(3) 0.0429(18) 0.0076(16) -0.0100(12) -0.0072(12)
Cu6 0.0784(9) 0.0607(7) 0.0684(9) -0.0051(6) 0.0034(7) -0.0001(6)
Cu7 0.0702(8) 0.0756(8) 0.0655(9) 0.0055(6) 0.0206(7) -0.0076(6)
Cu57 0.0417(16) 0.059(2) 0.0332(15) 0.0039(16) -0.0151(12) -0.0030(16)
Cu3 0.0377(6) 0.1503(15) 0.0577(9) -0.0222(8) -0.0036(5) -0.0243(7)
Cl53 0.0281(9) 0.0455(10) 0.0354(11) 0.000 -0.0056(8) 0.000
Cu54 0.0341(11) 0.0726(16) 0.0531(15) -0.0128(13) 0.0070(10) -0.0154(11)
S13 0.0266(7) 0.0718(11) 0.0436(10) 0.0017(8) -0.0026(6) 0.0007(7)
S2 0.0381(8) 0.0911(14) 0.0448(11) -0.0058(9) -0.0073(7) 0.0248(9)
P34 0.0351(8) 0.0735(12) 0.0419(10) 0.0023(9) -0.0012(7) -0.0019(8)
S5 0.0595(11) 0.0610(11) 0.0393(10) 0.0021(8) -0.0151(8) -0.0037(8)
Cu12 0.0414(9) 0.0519(11) 0.0423(12) -0.0063(9) -0.0039(9) -0.0013(8)
S1 0.0322(8) 0.0944(15) 0.0621(13) -0.0269(11) -0.0084(8) -0.0032(8)
S58 0.0523(11) 0.0682(12) 0.0703(14) 0.0230(10) -0.0042(10) -0.0003(9)
S10 0.0530(11) 0.1056(18) 0.0597(14) 0.0163(12) -0.0119(10) 0.0096(11)
S11 0.0827(16) 0.0834(16) 0.0644(15) 0.0027(12) 0.0057(12) 0.0110(12)
P13 0.0314(19) 0.081(4) 0.051(3) 0.006(3) -0.0123(15) -0.013(3)
S9 0.034(2) 0.060(3) 0.050(2) -0.0056(19) 0.0010(19) 0.0025(17)
C101 0.035(3) 0.068(4) 0.049(4) 0.003(3) -0.009(3) -0.006(3)
C93 0.044(4) 0.070(5) 0.050(5) 0.002(4) 0.005(3) 0.010(3)
C36 0.050(4) 0.063(4) 0.044(4) -0.006(3) 0.004(3) -0.013(3)
C35 0.074(6) 0.149(11) 0.045(5) 0.021(6) -0.016(5) -0.023(7)
C40 0.087(8) 0.166(13) 0.047(6) 0.022(7) -0.018(5) -0.024(8)
C39 0.122(10) 0.094(7) 0.055(6) -0.008(5) 0.007(6) -0.043(7)
C38 0.063(6) 0.130(9) 0.064(7) -0.009(6) 0.013(5) -0.032(6)
C37 0.057(5) 0.133(9) 0.041(5) -0.022(5) 0.005(4) -0.024(5)
C95 0.053(4) 0.064(4) 0.052(4) 0.003(3) -0.015(3) -0.009(3)
C100 0.058(4) 0.064(4) 0.056(5) -0.006(4) -0.004(4) 0.001(3)
C99 0.081(5) 0.072(5) 0.061(5) -0.006(4) -0.016(4) 0.013(4)
C98 0.109(7) 0.076(6) 0.104(7) -0.002(5) -0.017(6) 0.012(5)
C97 0.122(8) 0.073(6) 0.125(8) 0.004(6) -0.024(7) -0.014(6)
C96 0.081(6) 0.080(6) 0.097(7) 0.017(5) -0.024(5) -0.015(5)
C94 0.039(3) 0.075(5) 0.048(4) 0.003(4) -0.003(3) -0.003(3)
C41 0.035(3) 0.088(6) 0.050(5) 0.005(4) -0.003(3) -0.003(3)
C46 0.040(4) 0.098(7) 0.061(6) 0.017(5) -0.016(4) -0.014(4)
C45 0.057(5) 0.100(8) 0.097(9) 0.041(7) -0.039(6) -0.025(5)
C44 0.055(5) 0.079(6) 0.104(9) 0.029(6) -0.022(5) -0.008(4)
C43 0.068(6) 0.074(6) 0.112(10) 0.016(6) 0.003(6) 0.010(5)
C42 0.066(5) 0.087(6) 0.058(6) 0.006(5) 0.003(4) 0.005(5)
C102 0.045(4) 0.070(5) 0.060(5) 0.007(4) -0.005(4) -0.004(3)
C79 0.049(4) 0.052(4) 0.076(6) -0.012(4) -0.028(4) -0.006(3)
C84 0.052(4) 0.063(5) 0.061(5) -0.003(4) -0.018(4) -0.009(3)
C83 0.063(5) 0.069(5) 0.055(5) 0.000(4) -0.024(4) 0.009(4)
C82 0.092(7) 0.075(6) 0.060(6) -0.003(5) -0.026(6) -0.002(5)
C81 0.083(7) 0.104(8) 0.057(6) -0.030(6) -0.026(5) 0.009(6)
C80 0.057(5) 0.075(6) 0.072(7) -0.022(5) -0.019(5) 0.002(4)
C47 0.039(3) 0.071(5) 0.040(4) 0.006(3) -0.007(3) -0.006(3)
C52 0.044(4) 0.074(5) 0.043(4) 0.009(4) -0.014(3) -0.003(3)
C51 0.049(4) 0.074(5) 0.075(6) 0.021(5) -0.015(4) 0.008(4)
C50 0.042(4) 0.101(7) 0.108(9) 0.035(6) -0.007(5) 0.015(5)
C49 0.053(5) 0.069(6) 0.156(13) 0.011(7) -0.015(6) -0.007(4)
C48 0.050(5) 0.069(6) 0.117(9) 0.005(5) -0.010(5) -0.009(4)
C103 0.050(7) 0.069(5) 0.060(5) 0.003(4) 0.001(5) -0.003(4)
C107 0.066(7) 0.069(5) 0.062(6) 0.003(4) 0.003(5) -0.003(4)
C4 0.065(8) 0.072(5) 0.068(6) 0.000(4) -0.001(5) -0.002(5)
C106 0.062(7) 0.065(5) 0.068(6) -0.005(4) -0.003(4) -0.004(5)
C105 0.063(7) 0.068(5) 0.067(6) -0.002(4) -0.008(5) -0.006(4)
C104 0.059(7) 0.063(5) 0.061(5) 0.002(4) -0.002(5) -0.005(5)
C77 0.045(4) 0.060(4) 0.060(5) -0.003(4) -0.008(3) -0.015(3)
C111 0.064(5) 0.083(6) 0.046(5) 0.017(4) -0.009(4) -0.005(4)
C112 0.076(5) 0.077(5) 0.094(7) 0.020(5) -0.030(5) 0.006(4)
C113 0.104(7) 0.093(6) 0.103(8) 0.003(6) -0.034(6) 0.004(6)
C114 0.116(8) 0.097(7) 0.086(7) -0.001(6) -0.029(6) -0.010(6)
C115 0.095(7) 0.115(7) 0.099(7) -0.014(6) -0.004(6) -0.004(6)
C116 0.060(6) 0.125(9) 0.074(7) -0.021(6) -0.015(5) 0.009(6)
C78 0.067(5) 0.051(4) 0.066(6) 0.004(4) -0.033(4) -0.010(4)
C15 0.049(4) 0.107(7) 0.044(5) 0.000(4) -0.012(4) -0.025(4)
C16 0.052(5) 0.097(7) 0.059(6) 0.018(5) -0.002(4) -0.013(4)
C17 0.048(4) 0.085(6) 0.081(7) 0.016(5) 0.008(4) -0.007(4)
C18 0.046(4) 0.069(5) 0.072(6) 0.010(4) -0.001(4) -0.004(3)
C19 0.059(5) 0.088(6) 0.059(6) 0.016(5) 0.001(4) -0.006(4)
C14 0.046(4) 0.127(8) 0.043(5) 0.011(5) -0.012(4) -0.027(5)
C85 0.059(4) 0.083(5) 0.050(4) 0.012(4) 0.011(4) 0.018(4)
C87 0.037(4) 0.127(7) 0.053(5) -0.009(5) -0.005(3) 0.021(4)
C92 0.070(6) 0.129(8) 0.089(7) -0.001(6) -0.018(5) 0.022(6)
C91 0.091(7) 0.123(8) 0.107(8) -0.016(6) -0.021(6) 0.025(6)
C90 0.083(6) 0.139(8) 0.091(7) -0.019(6) 0.007(6) 0.013(6)
C89 0.101(8) 0.141(9) 0.135(9) -0.023(7) 0.034(7) 0.001(7)
C88 0.077(6) 0.131(8) 0.102(7) -0.029(6) 0.011(6) -0.004(6)
C69 0.087(5) 0.091(5) 0.085(6) -0.003(5) 0.029(5) -0.017(4)
C86 0.056(5) 0.137(7) 0.066(6) -0.017(5) -0.005(4) 0.032(5)
C110 0.053(5) 0.103(7) 0.054(5) 0.015(5) -0.003(4) 0.000(4)
C20 0.043(6) 0.046(7) 0.059(8) 0.001(6) -0.012(6) -0.006(6)
C25 0.035(6) 0.062(8) 0.049(7) 0.009(6) -0.015(5) 0.003(6)
C24 0.056(7) 0.065(8) 0.065(8) 0.001(7) 0.000(6) 0.005(7)
C23 0.055(7) 0.067(8) 0.074(9) 0.005(7) -0.001(7) -0.002(6)
C22 0.057(7) 0.070(8) 0.076(9) 0.014(7) -0.006(7) 0.005(6)
C21 0.036(5) 0.071(7) 0.057(7) 0.013(6) -0.014(5) 0.000(5)
C109 0.057(5) 0.107(7) 0.058(6) 0.016(5) -0.006(4) -0.005(5)
C124 0.074(4) 0.093(4) 0.097(6) 0.029(4) -0.023(4) -0.020(3)
C123 0.079(4) 0.075(4) 0.078(5) 0.015(4) -0.009(4) -0.009(3)
C122 0.098(5) 0.097(5) 0.106(7) 0.039(5) -0.037(5) -0.023(4)
C121 0.076(4) 0.080(4) 0.093(6) 0.021(4) -0.033(4) -0.011(3)
C120 0.062(4) 0.073(4) 0.081(5) 0.017(4) -0.018(3) -0.007(3)
C119 0.071(4) 0.099(4) 0.087(4) 0.035(4) -0.028(3) -0.020(3)
C71 0.110(4) 0.105(4) 0.100(7) 0.012(5) 0.037(5) 0.018(3)
C76 0.114(5) 0.110(4) 0.132(9) 0.009(6) 0.030(6) 0.007(4)
C75 0.114(5) 0.134(5) 0.154(10) 0.002(7) 0.026(6) 0.000(4)
C74 0.117(5) 0.150(6) 0.171(10) 0.005(6) 0.029(7) 0.010(4)
C73 0.114(4) 0.146(5) 0.154(10) 0.007(7) 0.027(6) 0.018(5)
C72 0.112(4) 0.120(5) 0.141(9) 0.012(6) 0.025(6) 0.026(4)
C70 0.111(4) 0.103(5) 0.098(7) 0.006(5) 0.033(5) 0.013(4)
C118 0.044(4) 0.072(5) 0.056(5) 0.002(4) -0.003(4) -0.015(4)
C117 0.028(5) 0.048(6) 0.056(4) 0.000(4) -0.007(4) 0.002(4)
C63 0.123(6) 0.127(8) 0.116(8) 0.004(7) 0.016(6) 0.017(5)
C62 0.130(7) 0.161(7) 0.144(8) 0.017(6) 0.021(5) 0.028(6)
C68 0.110(6) 0.152(8) 0.139(8) 0.011(6) 0.019(5) 0.014(6)
C67 0.095(6) 0.129(7) 0.129(7) 0.004(5) 0.005(5) -0.005(5)
C66 0.099(6) 0.109(6) 0.128(7) -0.011(5) 0.010(5) -0.007(5)
C65 0.123(6) 0.130(7) 0.126(7) -0.002(5) 0.015(5) 0.003(5)
C64 0.127(7) 0.144(8) 0.129(7) 0.005(6) 0.010(5) 0.012(5)
C61 0.116(6) 0.143(7) 0.141(9) 0.005(6) 0.007(6) 0.007(5)
C53 0.052(7) 0.083(8) 0.075(9) -0.004(7) -0.009(7) -0.006(6)
C28 0.070(8) 0.097(9) 0.091(9) -0.006(8) 0.002(7) 0.013(7)
C6 0.096(10) 0.118(11) 0.103(11) -0.011(8) 0.008(8) 0.013(8)
C5 0.111(12) 0.125(12) 0.103(12) -0.001(9) 0.002(9) 0.006(9)
C3 0.088(10) 0.119(11) 0.092(11) 0.009(8) 0.000(8) -0.001(8)
C27 0.074(8) 0.101(9) 0.069(9) 0.006(7) -0.003(7) -0.012(7)
C7 0.089(11) 0.089(10) 0.080(11) 0.010(8) 0.010(9) 0.000(8)
C8 0.058(8) 0.064(8) 0.054(8) 0.020(7) -0.003(7) -0.002(6)
C9 0.053(7) 0.070(8) 0.047(8) 0.014(7) -0.008(6) -0.015(6)
C10 0.050(7) 0.068(8) 0.052(8) 0.010(7) -0.002(6) -0.016(7)
C11 0.077(10) 0.077(10) 0.074(10) 0.005(8) 0.001(8) -0.007(8)
C12 0.081(10) 0.090(10) 0.076(10) -0.001(8) -0.004(8) 0.000(8)
Cu1 0.0248(9) 0.0581(13) 0.0445(13) 0.0012(10) -0.0012(8) 0.0021(9)
C1 0.059(6) 0.062(6) 0.063(7) 0.010(5) 0.001(6) -0.002(5)
C2 0.068(7) 0.073(6) 0.076(4) 0.008(4) -0.015(4) 0.008(5)
S8 0.036(2) 0.062(3) 0.038(2) -0.0083(18) -0.0010(18) 0.0028(17)
Cl1 0.130(3) 0.111(2) 0.127(3) 0.011(2) -0.045(3) -0.012(2)
Cl2 0.209(6) 0.111(3) 0.230(7) -0.003(4) -0.044(6) -0.006(3)
C13 0.095(10) 0.124(12) 0.168(17) 0.009(11) -0.014(10) -0.009(9)
Cu5 0.0328(9) 0.0432(9) 0.078(2) 0.0060(8) 0.0030(16) -0.0002(8)
Cu9 0.071(4) 0.060(3) 0.053(3) -0.003(2) -0.027(4) 0.013(3)
Cu10 0.064(2) 0.100(4) 0.050(3) 0.028(3) -0.0333(18) -0.035(3)
P1 0.043(3) 0.083(6) 0.048(3) 0.015(4) -0.012(2) -0.017(4)
C30 0.057(8) 0.073(9) 0.060(9) 0.014(7) 0.006(7) 0.007(7)
C29 0.067(9) 0.075(10) 0.076(10) 0.009(8) 0.007(8) -0.002(8)
C26 0.035(7) 0.062(9) 0.028(7) 0.008(7) -0.008(6) 0.001(7)
C56 0.038(7) 0.042(7) 0.043(8) 0.001(6) 0.005(7) 0.007(6)
C58 0.046(8) 0.051(8) 0.050(9) -0.003(7) -0.001(7) 0.006(6)
C34 0.057(8) 0.051(8) 0.055(10) 0.006(7) -0.001(7) 0.006(6)
C57 0.037(8) 0.054(8) 0.051(10) -0.006(7) -0.007(7) -0.004(6)
C54 0.052(8) 0.056(9) 0.060(10) 0.002(7) -0.005(7) -0.006(7)
C55 0.046(8) 0.050(8) 0.045(9) 0.001(7) 0.003(7) -0.013(6)
C32 0.062(9) 0.072(9) 0.062(9) 0.008(8) -0.002(7) 0.012(7)
C33 0.074(11) 0.066(11) 0.076(11) 0.004(9) -0.004(8) -0.003(9)
C31 0.077(11) 0.074(11) 0.080(11) 0.004(8) -0.007(8) 0.004(8)

loop_
_atom_type_symbol
_atom_type_description
_atom_type_scat_dispersion_real
_atom_type_scat_dispersion_imag
_atom_type_scat_source
C C 0.0181 0.0091 'International Tables Vol C Tables 4.2.6.8 and 6.1.1.4'
H H 0.0000 0.0000 'International Tables Vol C Tables 4.2.6.8 and 6.1.1.4'
Cl Cl 0.3639 0.7018 'International Tables Vol C Tables 4.2.6.8 and 6.1.1.4'
Cu Cu -1.9646 0.5888 'International Tables Vol C Tables 4.2.6.8 and 6.1.1.4'
P P 0.2955 0.4335 'International Tables Vol C Tables 4.2.6.8 and 6.1.1.4'
S S 0.3331 0.5567 'International Tables Vol C Tables 4.2.6.8 and 6.1.1.4'

loop_
_geom_angle_atom_site_label_1
_geom_angle_atom_site_label_2
_geom_angle_atom_site_label_3
_geom_angle
_geom_angle_site_symmetry_1
_geom_angle_site_symmetry_3
_geom_angle_publ_flag
S13 Cu2 Cu6 110.55(7) 2_656 . ?
S2 Cu2 Cu6 48.14(7) . . ?
S2 Cu2 S13 104.23(8) . 2_656 ?
P34 Cu2 Cu6 110.79(7) . . ?
P34 Cu2 S13 126.52(8) . 2_656 ?
P34 Cu2 S2 128.58(9) . . ?
S1 Cu4 Cu8 120.7(2) . . ?
S1 Cu4 S10 134.04(12) . . ?
S1 Cu4 S9 107.66(13) . 2_656 ?
S1 Cu4 Cu1 98.79(8) . 2_656 ?
S1 Cu4 Cu9 116.01(19) . . ?
S10 Cu4 Cu8 49.61(15) . . ?
S10 Cu4 S9 117.85(14) . 2_656 ?
S10 Cu4 Cu1 110.76(11) . 2_656 ?
S10 Cu4 Cu9 56.24(16) . . ?
S9 Cu4 Cu8 97.4(3) 2_656 . ?
S9 Cu4 Cu1 41.22(13) 2_656 2_656 ?
Cu1 Cu4 Cu9 62.19(19) 2_656 . ?
S8 Cu4 S1 111.33(14) 2_656 . ?
S8 Cu4 S10 114.35(15) 2_656 . ?
S8 Cu4 Cu9 104.7(3) 2_656 . ?
S13 Cu8 Cu4 109.1(4) . . ?
S13 Cu8 S58 96.4(2) . 2_656 ?
S58 Cu8 Cu4 112.4(4) 2_656 . ?
S10 Cu8 Cu4 55.5(2) . . ?
S10 Cu8 S13 133.8(5) . . ?
S10 Cu8 S58 129.7(5) . 2_656 ?
Cu7 Cu6 Cu2 154.13(7) . . ?
Cu57 Cu6 Cu2 94.72(12) . . ?
Cu57 Cu6 Cu7 66.08(11) . . ?
S2 Cu6 Cu2 49.59(6) . . ?
S2 Cu6 Cu7 114.17(9) . . ?
S2 Cu6 Cu57 99.75(14) . . ?
S2 Cu6 S58 110.28(10) . . ?
S58 Cu6 Cu2 70.70(7) . . ?
S58 Cu6 Cu7 104.25(8) . . ?
S58 Cu6 Cu57 48.23(12) . . ?
S11 Cu6 Cu2 152.94(10) . . ?
S11 Cu6 Cu7 52.01(9) . . ?
S11 Cu6 Cu57 110.70(14) . . ?
S11 Cu6 S2 130.00(11) . . ?
S11 Cu6 S58 119.64(11) . . ?
Cu6 Cu7 Cu57 55.86(8) . . ?
Cu6 Cu7 Cu1 82.37(7) . 2_656 ?
Cu6 Cu7 Cu10 65.87(9) . . ?
Cu57 Cu7 Cu1 67.56(12) . 2_656 ?
S5 Cu7 Cu6 104.76(8) . . ?
S5 Cu7 Cu57 53.81(10) . . ?
S5 Cu7 Cu1 93.50(8) . 2_656 ?
S5 Cu7 S8 99.56(13) . 2_656 ?
S5 Cu7 Cu10 44.63(11) . . ?
S11 Cu7 Cu6 51.81(9) . . ?
S11 Cu7 Cu57 101.41(12) . . ?
S11 Cu7 S5 125.04(11) . . ?
S11 Cu7 Cu1 123.85(10) . 2_656 ?
S11 Cu7 S8 135.32(15) . 2_656 ?
S11 Cu7 Cu10 109.86(13) . . ?
S9 Cu7 Cu6 110.90(16) 2_656 . ?
S9 Cu7 Cu57 99.34(17) 2_656 . ?
S9 Cu7 S5 103.31(15) 2_656 . ?
S9 Cu7 S11 130.66(17) 2_656 . ?
S9 Cu7 Cu1 34.19(14) 2_656 2_656 ?
S9 Cu7 S8 13.52(14) 2_656 2_656 ?
S8 Cu7 Cu6 124.30(13) 2_656 . ?
S8 Cu7 Cu10 103.61(16) 2_656 . ?
Cu6 Cu57 Cu7 58.06(11) . . ?
Cl53 Cu57 Cu6 105.57(18) . . ?
Cl53 Cu57 Cu7 100.97(17) . . ?
Cl53 Cu57 S5 110.01(18) . . ?
S5 Cu57 Cu6 102.15(19) . . ?
S5 Cu57 Cu7 48.72(11) . . ?
S58 Cu57 Cu6 56.02(12) . . ?
S58 Cu57 Cu7 103.7(2) . . ?
S58 Cu57 Cl53 129.4(2) . . ?
S58 Cu57 S5 119.5(3) . . ?
S5 Cu3 S1 108.11(10) . . ?
S5 Cu3 P1 127.3(2) . . ?
S1 Cu3 P1 123.0(3) . . ?
P13 Cu3 S5 125.6(2) . . ?
P13 Cu3 S1 126.2(2) . . ?
Cu57 Cl53 Cu57 152.4(2) . 2_656 ?
Cu57 Cl53 Cu54 101.59(14) . . ?
Cu57 Cl53 Cu54 92.70(14) . 2_656 ?
Cu57 Cl53 Cu54 101.59(14) 2_656 2_656 ?
Cu57 Cl53 Cu54 92.70(14) 2_656 . ?
Cu57 Cl53 Cu12 106.91(12) . . ?
Cu57 Cl53 Cu12 99.91(11) 2_656 . ?
Cu57 Cl53 Cu1 93.35(14) . 2_656 ?
Cu57 Cl53 Cu1 91.81(14) 2_656 2_656 ?
Cu57 Cl53 Cu5 66.15(11) 2_656 . ?
Cu57 Cl53 Cu5 86.29(12) . . ?
Cu57 Cl53 Cu10 13.45(14) 2_656 2_656 ?
Cu57 Cl53 Cu10 138.96(19) . 2_656 ?
Cu54 Cl53 Cu54 117.32(19) 2_656 . ?
Cu54 Cl53 Cu12 45.74(10) 2_656 . ?
Cu54 Cl53 Cu12 71.83(11) . . ?
Cu54 Cl53 Cu1 137.38(17) . 2_656 ?
Cu54 Cl53 Cu1 21.24(7) 2_656 2_656 ?
Cu54 Cl53 Cu5 124.33(12) 2_656 . ?
Cu54 Cl53 Cu5 117.33(11) . . ?
Cu5 Cl53 Cu12 162.65(7) . . ?
Cu10 Cl53 Cu1 95.80(19) 2_656 . ?
Cu10 Cl53 Cu1 94.11(18) . . ?
Cu10 Cl53 Cu10 125.5(3) . 2_656 ?
Cl53 Cu54 S2 95.48(11) . 2_656 ?
Cl53 Cu54 Cu12 58.42(8) . . ?
Cl53 Cu54 S9 108.71(17) . . ?
S13 Cu54 Cl53 119.16(12) 2_656 . ?
S13 Cu54 S2 100.74(14) 2_656 2_656 ?
S13 Cu54 Cu12 89.57(11) 2_656 . ?
S13 Cu54 S9 111.46(16) 2_656 . ?
S2 Cu54 Cu12 50.64(8) 2_656 . ?
S9 Cu54 S2 120.96(17) . 2_656 ?
S9 Cu54 Cu12 158.96(16) . . ?
Cu2 S13 Cu8 95.8(2) 2_656 . ?
Cu2 S13 Cu12 77.93(8) 2_656 . ?
Cu2 S13 Cu1 127.34(9) 2_656 2_656 ?
Cu8 S13 Cu12 117.2(2) . . ?
Cu8 S13 Cu1 72.2(2) . 2_656 ?
Cu54 S13 Cu2 121.07(10) 2_656 2_656 ?
Cu54 S13 Cu8 90.3(3) 2_656 . ?
Cu54 S13 Cu12 48.35(10) 2_656 . ?
Cu54 S13 Cu1 19.16(8) 2_656 2_656 ?
Cu12 S13 Cu1 64.80(8) . 2_656 ?
C85 S13 Cu2 119.6(3) . 2_656 ?
C85 S13 Cu8 113.1(4) . . ?
C85 S13 Cu54 111.0(3) . 2_656 ?
C85 S13 Cu12 124.2(3) . . ?
C85 S13 Cu1 112.0(3) . 2_656 ?
C85 S13 Cu9 120.6(4) . . ?
Cu2 S2 Cu54 134.88(10) . 2_656 ?
Cu6 S2 Cu2 82.27(8) . . ?
Cu6 S2 Cu54 85.50(10) . 2_656 ?
Cu12 S2 Cu2 109.27(11) . . ?
Cu12 S2 Cu6 119.37(13) . . ?
Cu12 S2 Cu54 43.63(9) . 2_656 ?
C93 S2 Cu2 112.5(3) . . ?
C93 S2 Cu6 118.4(3) . . ?
C93 S2 Cu54 111.5(3) . 2_656 ?
C93 S2 Cu12 111.1(3) . . ?
C36 P34 Cu2 116.3(3) . . ?
C36 P34 C47 104.7(4) . . ?
C41 P34 Cu2 110.3(3) . . ?
C41 P34 C36 106.3(4) . . ?
C41 P34 C47 105.8(4) . . ?
C47 P34 Cu2 112.6(3) . . ?
Cu7 S5 Cu57 77.47(13) . . ?
Cu3 S5 Cu7 99.90(10) . . ?
Cu3 S5 Cu57 127.34(15) . . ?
C117 S5 Cu7 125.5(5) . . ?
C117 S5 Cu57 111.6(5) . . ?
C117 S5 Cu3 111.8(4) . . ?
C1 S5 Cu7 96.0(6) . . ?
C1 S5 Cu3 113.2(6) . . ?
C1 S5 Cu10 124.3(6) . . ?
Cu10 S5 Cu7 87.2(2) . . ?
Cu10 S5 Cu3 120.84(18) . . ?
Cl53 Cu12 Cu54 49.76(7) . . ?
S13 Cu12 Cl53 102.72(9) . . ?
S13 Cu12 Cu54 136.97(11) . . ?
S2 Cu12 Cl53 104.39(10) . . ?
S2 Cu12 Cu54 106.04(10) . . ?
S2 Cu12 S13 113.55(11) . . ?
Cu4 S1 Cu3 89.21(10) . . ?
C101 S1 Cu4 117.9(2) . . ?
C101 S1 Cu3 111.1(3) . . ?
C101 S1 Cu5 114.4(3) . . ?
Cu5 S1 Cu4 117.48(13) . . ?
Cu5 S1 Cu3 101.94(10) . . ?
Cu6 S58 Cu8 135.3(2) . 2_656 ?
Cu6 S58 Cu10 83.12(18) . . ?
Cu57 S58 Cu8 93.7(3) . 2_656 ?
Cu57 S58 Cu6 75.76(15) . . ?
Cu57 S58 Cu9 92.1(3) . 2_656 ?
C77 S58 Cu8 116.8(4) . 2_656 ?
C77 S58 Cu6 107.0(3) . . ?
C77 S58 Cu57 113.7(3) . . ?
C77 S58 Cu9 123.4(4) . 2_656 ?
C77 S58 Cu10 107.5(3) . . ?
Cu9 S58 Cu6 128.4(2) 2_656 . ?
Cu9 S58 Cu10 91.0(3) 2_656 . ?
Cu4 S10 Cu9 73.8(2) . . ?
Cu8 S10 Cu4 74.8(3) . . ?
C109 S10 Cu4 106.5(4) . . ?
C109 S10 Cu8 104.1(4) . . ?
C109 S10 Cu9 103.2(4) . . ?
Cu6 S11 Cu7 76.18(10) . . ?
C63 S11 Cu6 100.6(5) . . ?
C63 S11 Cu7 106.6(6) . . ?
C15 P13 Cu3 122.3(5) . . ?
C15 P13 C53 101.9(6) . . ?
C20 P13 Cu3 109.9(7) . . ?
C20 P13 C15 101.9(7) . . ?
C20 P13 C53 102.7(8) . . ?
C53 P13 Cu3 115.7(5) . . ?
Cu7 S9 Cu4 134.7(2) 2_656 2_656 ?
Cu7 S9 Cu54 94.9(2) 2_656 . ?
Cu54 S9 Cu4 90.80(19) . 2_656 ?
C69 S9 Cu4 96.2(5) . 2_656 ?
C69 S9 Cu7 121.2(5) . 2_656 ?
C69 S9 Cu54 114.8(4) . . ?
S1 C101 H10A 109.6 . . ?
S1 C101 H10B 109.6 . . ?
H10A C101 H10B 108.1 . . ?
C102 C101 S1 110.1(5) . . ?
C102 C101 H10A 109.6 . . ?
C102 C101 H10B 109.6 . . ?
S2 C93 H93A 109.3 . . ?
S2 C93 H93B 109.3 . . ?
H93A C93 H93B 107.9 . . ?
C94 C93 S2 111.7(6) . . ?
C94 C93 H93A 109.3 . . ?
C94 C93 H93B 109.3 . . ?
C35 C36 P34 123.0(7) . . ?
C37 C36 P34 119.6(7) . . ?
C37 C36 C35 117.3(8) . . ?
C36 C35 H35 119.5 . . ?
C40 C35 C36 121.0(10) . . ?
C40 C35 H35 119.5 . . ?
C35 C40 H40 119.7 . . ?
C35 C40 C39 120.7(11) . . ?
C39 C40 H40 119.7 . . ?
C40 C39 H39 120.3 . . ?
C38 C39 C40 119.3(11) . . ?
C38 C39 H39 120.3 . . ?
C39 C38 H38 119.4 . . ?
C39 C38 C37 121.2(10) . . ?
C37 C38 H38 119.4 . . ?
C36 C37 C38 120.3(9) . . ?
C36 C37 H37 119.8 . . ?
C38 C37 H37 119.8 . . ?
C100 C95 C94 122.7(7) . . ?
C96 C95 C100 116.7(9) . . ?
C96 C95 C94 120.5(9) . . ?
C95 C100 H100 118.7 . . ?
C99 C100 C95 122.5(9) . . ?
C99 C100 H100 118.7 . . ?
C100 C99 H99 119.3 . . ?
C98 C99 C100 121.5(12) . . ?
C98 C99 H99 119.3 . . ?
C99 C98 H98 120.7 . . ?
C99 C98 C97 118.6(12) . . ?
C97 C98 H98 120.7 . . ?
C98 C97 H97 119.3 . . ?
C98 C97 C96 121.4(12) . . ?
C96 C97 H97 119.3 . . ?
C95 C96 C97 119.2(12) . . ?
C95 C96 H96 120.4 . . ?
C97 C96 H96 120.4 . . ?
C93 C94 C95 113.3(7) . . ?
C93 C94 H94A 108.9 . . ?
C93 C94 H94B 108.9 . . ?
C95 C94 H94A 108.9 . . ?
C95 C94 H94B 108.9 . . ?
H94A C94 H94B 107.7 . . ?
C46 C41 P34 117.8(8) . . ?
C42 C41 P34 124.1(7) . . ?
C42 C41 C46 117.9(9) . . ?
C41 C46 H46 119.4 . . ?
C45 C46 C41 121.3(11) . . ?
C45 C46 H46 119.4 . . ?
C46 C45 H45 120.5 . . ?
C46 C45 C44 119.0(11) . . ?
C44 C45 H45 120.5 . . ?
C45 C44 H44 119.6 . . ?
C43 C44 C45 120.8(10) . . ?
C43 C44 H44 119.6 . . ?
C44 C43 H43 119.8 . . ?
C44 C43 C42 120.4(12) . . ?
C42 C43 H43 119.8 . . ?
C41 C42 H42 119.7 . . ?
C43 C42 C41 120.6(10) . . ?
C43 C42 H42 119.7 . . ?
C101 C102 H10C 109.3 . . ?
C101 C102 H10D 109.3 . . ?
C101 C102 H10E 108.3 . . ?
C101 C102 H10F 108.3 . . ?
C101 C102 C103 111.8(7) . . ?
H10C C102 H10D 107.9 . . ?
H10E C102 H10F 107.4 . . ?
C103 C102 H10C 109.3 . . ?
C103 C102 H10D 109.3 . . ?
C56 C102 C101 116.1(9) . . ?
C56 C102 H10E 108.3 . . ?
C56 C102 H10F 108.3 . . ?
C84 C79 C78 119.4(9) . . ?
C80 C79 C84 117.9(9) . . ?
C80 C79 C78 122.7(8) . . ?
C79 C84 H84 120.1 . . ?
C83 C84 C79 119.7(9) . . ?
C83 C84 H84 120.1 . . ?
C84 C83 H83 119.3 . . ?
C82 C83 C84 121.5(9) . . ?
C82 C83 H83 119.3 . . ?
C83 C82 H82 120.3 . . ?
C83 C82 C81 119.4(10) . . ?
C81 C82 H82 120.3 . . ?
C82 C81 H81 119.7 . . ?
C80 C81 C82 120.5(11) . . ?
C80 C81 H81 119.7 . . ?
C79 C80 H80 119.5 . . ?
C81 C80 C79 121.0(9) . . ?
C81 C80 H80 119.5 . . ?
C52 C47 P34 117.5(6) . . ?
C52 C47 C48 118.4(8) . . ?
C48 C47 P34 124.0(7) . . ?
C47 C52 H52 118.6 . . ?
C47 C52 C51 122.7(8) . . ?
C51 C52 H52 118.6 . . ?
C52 C51 H51 121.4 . . ?
C50 C51 C52 117.3(9) . . ?
C50 C51 H51 121.4 . . ?
C51 C50 H50 119.1 . . ?
C49 C50 C51 121.8(9) . . ?
C49 C50 H50 119.1 . . ?
C50 C49 H49 119.9 . . ?
C50 C49 C48 120.2(9) . . ?
C48 C49 H49 119.9 . . ?
C47 C48 C49 119.5(10) . . ?
C47 C48 H48 120.2 . . ?
C49 C48 H48 120.2 . . ?
C107 C103 C102 116.2(7) . . ?
C107 C103 C104 120.0 . . ?
C104 C103 C102 123.8(7) . . ?
C103 C107 H107 120.0 . . ?
C103 C107 C4 120.0 . . ?
C4 C107 H107 120.0 . . ?
C107 C4 H4 120.0 . . ?
C107 C4 C106 120.0 . . ?
C106 C4 H4 120.0 . . ?
C4 C106 H106 120.0 . . ?
C105 C106 C4 120.0 . . ?
C105 C106 H106 120.0 . . ?
C106 C105 H105 120.0 . . ?
C106 C105 C104 120.0 . . ?
C104 C105 H105 120.0 . . ?
C103 C104 H104 120.0 . . ?
C105 C104 C103 120.0 . . ?
C105 C104 H104 120.0 . . ?
S58 C77 H77A 109.1 . . ?
S58 C77 H77B 109.1 . . ?
H77A C77 H77B 107.8 . . ?
C78 C77 S58 112.5(6) . . ?
C78 C77 H77A 109.1 . . ?
C78 C77 H77B 109.1 . . ?
C112 C111 C116 116.8(10) . . ?
C112 C111 C110 121.5(10) . . ?
C116 C111 C110 121.7(9) . . ?
C111 C112 H112 119.8 . . ?
C111 C112 C113 120.3(12) . . ?
C113 C112 H112 119.8 . . ?
C112 C113 H113 118.9 . . ?
C114 C113 C112 122.2(13) . . ?
C114 C113 H113 118.9 . . ?
C113 C114 H114 119.3 . . ?
C113 C114 C115 121.5(15) . . ?
C115 C114 H114 119.3 . . ?
C114 C115 H115 120.7 . . ?
C114 C115 C116 118.7(14) . . ?
C116 C115 H115 120.7 . . ?
C111 C116 C115 120.3(11) . . ?
C111 C116 H116 119.8 . . ?
C115 C116 H116 119.8 . . ?
C79 C78 H78A 109.2 . . ?
C79 C78 H78B 109.2 . . ?
C77 C78 C79 112.0(7) . . ?
C77 C78 H78A 109.2 . . ?
C77 C78 H78B 109.2 . . ?
H78A C78 H78B 107.9 . . ?
C16 C15 P13 125.8(8) . . ?
C16 C15 P1 119.0(8) . . ?
C14 C15 P13 116.0(7) . . ?
C14 C15 C16 117.6(8) . . ?
C14 C15 P1 122.6(8) . . ?
C15 C16 H16 119.3 . . ?
C17 C16 C15 121.4(9) . . ?
C17 C16 H16 119.3 . . ?
C16 C17 H17 119.7 . . ?
C16 C17 C18 120.5(9) . . ?
C18 C17 H17 119.7 . . ?
C17 C18 H18 120.9 . . ?
C19 C18 C17 118.3(8) . . ?
C19 C18 H18 120.9 . . ?
C18 C19 H19 119.7 . . ?
C18 C19 C14 120.7(9) . . ?
C14 C19 H19 119.7 . . ?
C15 C14 C19 121.5(9) . . ?
C15 C14 H14 119.2 . . ?
C19 C14 H14 119.2 . . ?
S13 C85 H85A 107.5 . . ?
S13 C85 H85B 107.5 . . ?
H85A C85 H85B 107.0 . . ?
C86 C85 S13 119.1(7) . . ?
C86 C85 H85A 107.5 . . ?
C86 C85 H85B 107.5 . . ?
C92 C87 C86 126.1(12) . . ?
C88 C87 C92 117.6(11) . . ?
C88 C87 C86 116.4(12) . . ?
C87 C92 H92 119.5 . . ?
C87 C92 C91 121.0(15) . . ?
C91 C92 H92 119.5 . . ?
C92 C91 H91 121.4 . . ?
C90 C91 C92 117.2(15) . . ?
C90 C91 H91 121.4 . . ?
C91 C90 H90 119.8 . . ?
C89 C90 C91 120.4(15) . . ?
C89 C90 H90 119.8 . . ?
C90 C89 H89 118.7 . . ?
C90 C89 C88 122.7(18) . . ?
C88 C89 H89 118.7 . . ?
C87 C88 C89 121.1(16) . . ?
C87 C88 H88 119.4 . . ?
C89 C88 H88 119.4 . . ?
S9 C69 H69A 109.4 . . ?
S9 C69 H69B 109.4 . . ?
H69A C69 H69B 108.0 . . ?
H69C C69 H69D 109.9 . . ?
C70 C69 S9 111.3(9) . . ?
C70 C69 H69A 109.4 . . ?
C70 C69 H69B 109.4 . . ?
C70 C69 H69C 112.3 . . ?
C70 C69 H69D 112.3 . . ?
C70 C69 S8 97.4(9) . . ?
S8 C69 H69C 112.3 . . ?
S8 C69 H69D 112.3 . . ?
C85 C86 C87 114.0(9) . . ?
C85 C86 H86A 108.7 . . ?
C85 C86 H86B 108.7 . . ?
C87 C86 H86A 108.7 . . ?
C87 C86 H86B 108.7 . . ?
H86A C86 H86B 107.6 . . ?
C111 C110 H11A 108.9 . . ?
C111 C110 H11B 108.9 . . ?
C111 C110 C109 113.6(8) . . ?
H11A C110 H11B 107.7 . . ?
C109 C110 H11A 108.9 . . ?
C109 C110 H11B 108.9 . . ?
C25 C20 P13 124.3(13) . . ?
C21 C20 P13 119.0(14) . . ?
C21 C20 C25 116.7(17) . . ?
C20 C25 H25 118.4 . . ?
C24 C25 C20 123.3(15) . . ?
C24 C25 H25 118.4 . . ?
C25 C24 H24 122.6 . . ?
C25 C24 C23 114.9(19) . . ?
C23 C24 H24 122.6 . . ?
C24 C23 H23 117.9 . . ?
C22 C23 C24 124.2(19) . . ?
C22 C23 H23 117.9 . . ?
C23 C22 H22 120.1 . . ?
C23 C22 C21 119.8(17) . . ?
C21 C22 H22 120.1 . . ?
C20 C21 C22 120.7(16) . . ?
C20 C21 H21 119.7 . . ?
C22 C21 H21 119.7 . . ?
S10 C109 H10G 108.7 . . ?
S10 C109 H10H 108.7 . . ?
C110 C109 S10 114.2(7) . . ?
C110 C109 H10G 108.7 . . ?
C110 C109 H10H 108.7 . . ?
H10G C109 H10H 107.6 . . ?
C123 C124 H124 120.0 . . ?
C123 C124 C119 120.0 . . ?
C119 C124 H124 120.0 . . ?
C124 C123 H123 120.0 . . ?
C122 C123 C124 120.0 . . ?
C122 C123 H123 120.0 . . ?
C123 C122 H122 120.0 . . ?
C123 C122 C121 120.0 . . ?
C121 C122 H122 120.0 . . ?
C122 C121 H121 120.0 . . ?
C120 C121 C122 120.0 . . ?
C120 C121 H121 120.0 . . ?
C121 C120 H120 120.0 . . ?
C121 C120 C119 120.0 . . ?
C119 C120 H120 120.0 . . ?
C124 C119 C118 117.5(7) . . ?
C124 C119 C2 117.3(9) . . ?
C120 C119 C124 120.0 . . ?
C120 C119 C118 118.3(7) . . ?
C120 C119 C2 111.7(9) . . ?
C76 C71 C70 121.3(13) . . ?
C72 C71 C76 118.2(16) . . ?
C72 C71 C70 120.2(15) . . ?
C71 C76 H76 120.1 . . ?
C71 C76 C75 119.8(16) . . ?
C75 C76 H76 120.1 . . ?
C76 C75 H75 119.5 . . ?
C74 C75 C76 120.9(18) . . ?
C74 C75 H75 119.5 . . ?
C75 C74 H74 120.9 . . ?
C73 C74 C75 118(2) . . ?
C73 C74 H74 120.9 . . ?
C74 C73 H73 119.3 . . ?
C74 C73 C72 121.4(18) . . ?
C72 C73 H73 119.3 . . ?
C71 C72 C73 120.7(17) . . ?
C71 C72 H72 119.6 . . ?
C73 C72 H72 119.6 . . ?
C69 C70 H70A 108.6 . . ?
C69 C70 H70B 108.6 . . ?
C71 C70 C69 114.8(13) . . ?
C71 C70 H70A 108.6 . . ?
C71 C70 H70B 108.6 . . ?
H70A C70 H70B 107.5 . . ?
C119 C118 H11C 112.0 . . ?
C119 C118 H11D 112.0 . . ?
H11C C118 H11D 109.7 . . ?
C117 C118 C119 98.7(11) . . ?
C117 C118 H11C 112.0 . . ?
C117 C118 H11D 112.0 . . ?
S5 C117 H11E 109.2 . . ?
S5 C117 H11F 109.2 . . ?
C118 C117 S5 112.1(10) . . ?
C118 C117 H11E 109.2 . . ?
C118 C117 H11F 109.2 . . ?
H11E C117 H11F 107.9 . . ?
S11 C63 H63A 108.8 . . ?
S11 C63 H63B 108.8 . . ?
H63A C63 H63B 107.7 . . ?
C61 C63 S11 113.6(11) . . ?
C61 C63 H63A 108.8 . . ?
C61 C63 H63B 108.8 . . ?
C68 C62 C64 120.0 . . ?
C68 C62 C61 135.8(10) . . ?
C64 C62 C61 101.5(10) . . ?
C62 C68 H68 120.0 . . ?
C62 C68 C67 120.0 . . ?
C67 C68 H68 120.0 . . ?
C68 C67 H67 120.0 . . ?
C66 C67 C68 120.0 . . ?
C66 C67 H67 120.0 . . ?
C67 C66 H66 120.0 . . ?
C67 C66 C65 120.0 . . ?
C65 C66 H66 120.0 . . ?
C66 C65 H65 120.0 . . ?
C66 C65 C64 120.0 . . ?
C64 C65 H65 120.0 . . ?
C62 C64 H64 120.0 . . ?
C65 C64 C62 120.0 . . ?
C65 C64 H64 120.0 . . ?
C63 C61 C62 103.5(12) . . ?
C63 C61 H61A 111.1 . . ?
C63 C61 H61B 111.1 . . ?
C62 C61 H61A 111.1 . . ?
C62 C61 H61B 111.1 . . ?
H61A C61 H61B 109.0 . . ?
C28 C53 P13 115.1(8) . . ?
C28 C53 C27 120.0 . . ?
C27 C53 P13 124.9(8) . . ?
C53 C28 H28 120.0 . . ?
C6 C28 C53 120.0 . . ?
C6 C28 H28 120.0 . . ?
C28 C6 H6 120.0 . . ?
C28 C6 C5 120.0 . . ?
C5 C6 H6 120.0 . . ?
C6 C5 H5 120.0 . . ?
C3 C5 C6 120.0 . . ?
C3 C5 H5 120.0 . . ?
C5 C3 H3 120.0 . . ?
C5 C3 C27 120.0 . . ?
C27 C3 H3 120.0 . . ?
C53 C27 H27 120.0 . . ?
C3 C27 C53 120.0 . . ?
C3 C27 H27 120.0 . . ?
C8 C7 H7 120.0 . . ?
C8 C7 C12 120.0 . . ?
C12 C7 H7 120.0 . . ?
C7 C8 H8 120.0 . . ?
C9 C8 C7 120.0 . . ?
C9 C8 H8 120.0 . . ?
C8 C9 H9 120.0 . . ?
C8 C9 C10 120.0 . . ?
C10 C9 H9 120.0 . . ?
C9 C10 P1 121.5(8) . . ?
C11 C10 C9 120.0 . . ?
C11 C10 P1 118.3(8) . . ?
C10 C11 H11 120.0 . . ?
C12 C11 C10 120.0 . . ?
C12 C11 H11 120.0 . . ?
C7 C12 H12 120.0 . . ?
C11 C12 C7 120.0 . . ?
C11 C12 H12 120.0 . . ?
Cu4 Cu1 Cu7 96.33(9) 2_656 2_656 ?
Cu4 Cu1 Cu9 63.33(17) 2_656 2_656 ?
Cl53 Cu1 Cu4 108.36(11) . 2_656 ?
Cl53 Cu1 Cu7 97.49(8) . 2_656 ?
Cl53 Cu1 S13 106.53(11) . 2_656 ?
Cl53 Cu1 Cu9 99.91(18) . 2_656 ?
S13 Cu1 Cu4 105.93(9) 2_656 2_656 ?
S13 Cu1 Cu7 139.60(11) 2_656 2_656 ?
S13 Cu1 Cu9 47.6(2) 2_656 2_656 ?
S8 Cu1 Cl53 134.82(17) . . ?
S5 C1 H1A 109.7 . . ?
S5 C1 H1B 109.7 . . ?
H1A C1 H1B 108.2 . . ?
C2 C1 S5 109.7(13) . . ?
C2 C1 H1A 109.7 . . ?
C2 C1 H1B 109.7 . . ?
C119 C2 H2A 111.8 . . ?
C119 C2 H2B 111.8 . . ?
C1 C2 C119 100.1(14) . . ?
C1 C2 H2A 111.8 . . ?
C1 C2 H2B 111.8 . . ?
H2A C2 H2B 109.5 . . ?
Cu4 S8 Cu7 129.5(2) 2_656 2_656 ?
Cu4 S8 Cu1 70.69(15) 2_656 . ?
C69 S8 Cu4 113.5(5) . 2_656 ?
C69 S8 Cu7 114.7(5) . 2_656 ?
C69 S8 Cu1 108.1(5) . . ?
Cl1 C13 Cl2 112.2(10) . . ?
Cl1 C13 H13A 109.2 . . ?
Cl1 C13 H13B 109.2 . . ?
Cl2 C13 H13A 109.2 . . ?
Cl2 C13 H13B 109.2 . . ?
H13A C13 H13B 107.9 . . ?
S1 Cu5 Cl53 107.04(11) . . ?
S13 Cu9 Cu4 108.8(4) . . ?
S13 Cu9 S10 124.9(4) . . ?
S13 Cu9 Cu1 59.8(3) . 2_656 ?
S58 Cu9 Cu4 114.1(4) 2_656 . ?
S58 Cu9 S13 111.1(3) 2_656 . ?
S58 Cu9 S10 124.0(4) 2_656 . ?
S58 Cu9 Cu1 110.2(3) 2_656 2_656 ?
S10 Cu9 Cu4 49.94(17) . . ?
S10 Cu9 Cu1 98.4(3) . 2_656 ?
Cu1 Cu9 Cu4 54.5(2) 2_656 . ?
Cl53 Cu10 Cu7 98.1(2) . . ?
Cl53 Cu10 S58 111.2(2) . . ?
S5 Cu10 Cu7 48.13(16) . . ?
S5 Cu10 Cl53 121.7(3) . . ?
S5 Cu10 S58 114.8(3) . . ?
S58 Cu10 Cu7 91.7(2) . . ?
C15 P1 Cu3 100.7(5) . . ?
C10 P1 Cu3 116.3(6) . . ?
C10 P1 C15 103.0(7) . . ?
C26 P1 Cu3 120.4(8) . . ?
C26 P1 C15 112.8(8) . . ?
C26 P1 C10 102.6(9) . . ?
C29 C30 H30 120.7 . . ?
C32 C30 H30 120.7 . . ?
C32 C30 C29 119(2) . . ?
C30 C29 H29 121.0 . . ?
C26 C29 C30 118(2) . . ?
C26 C29 H29 121.0 . . ?
C29 C26 P1 117.8(19) . . ?
C29 C26 C33 115(3) . . ?
C33 C26 P1 127.3(19) . . ?
C58 C56 C102 119.7(9) . . ?
C58 C56 C55 120.0 . . ?
C55 C56 C102 119.9(9) . . ?
C56 C58 H58 120.0 . . ?
C34 C58 C56 120.0 . . ?
C34 C58 H58 120.0 . . ?
C58 C34 H34 120.0 . . ?
C58 C34 C57 120.0 . . ?
C57 C34 H34 120.0 . . ?
C34 C57 H57 120.0 . . ?
C54 C57 C34 120.0 . . ?
C54 C57 H57 120.0 . . ?
C57 C54 H54 120.0 . . ?
C57 C54 C55 120.0 . . ?
C55 C54 H54 120.0 . . ?
C56 C55 H55 120.0 . . ?
C54 C55 C56 120.0 . . ?
C54 C55 H55 120.0 . . ?
C30 C32 H32 115.1 . . ?
C30 C32 C31 130(3) . . ?
C31 C32 H32 115.1 . . ?
C26 C33 H33 117.6 . . ?
C31 C33 C26 125(3) . . ?
C31 C33 H33 117.6 . . ?
C32 C31 C33 113(3) . . ?
C32 C31 H31 123.7 . . ?
C33 C31 H31 123.7 . . ?

loop_
_geom_bond_atom_site_label_1
_geom_bond_atom_site_label_2
_geom_bond_distance
_geom_bond_site_symmetry_2
_geom_bond_publ_flag
Cu2 Cu6 2.958(2) . ?
Cu2 S13 2.290(2) 2_656 ?
Cu2 S2 2.273(2) . ?
Cu2 P34 2.199(2) . ?
Cu4 Cu8 2.626(9) . ?
Cu4 S1 2.240(3) . ?
Cu4 S10 2.244(2) . ?
Cu4 S9 2.441(5) 2_656 ?
Cu4 Cu1 2.564(3) 2_656 ?
Cu4 S8 2.192(5) 2_656 ?
Cu4 Cu9 2.815(9) . ?
Cu8 S13 2.356(9) . ?
Cu8 S58 2.366(8) 2_656 ?
Cu8 S10 2.072(6) . ?
Cu6 Cu7 2.740(2) . ?
Cu6 Cu57 2.673(4) . ?
Cu6 S2 2.223(3) . ?
Cu6 S58 2.287(3) . ?
Cu6 S11 2.218(3) . ?
Cu7 Cu57 2.952(5) . ?
Cu7 S5 2.272(3) . ?
Cu7 S11 2.224(3) . ?
Cu7 S9 2.104(5) 2_656 ?
Cu7 Cu1 3.052(3) 2_656 ?
Cu7 S8 2.446(5) 2_656 ?
Cu7 Cu10 3.048(7) . ?
Cu57 Cl53 2.281(6) . ?
Cu57 S5 2.440(5) . ?
Cu57 S58 2.056(5) . ?
Cu3 S5 2.254(2) . ?
Cu3 S1 2.258(3) . ?
Cu3 P13 2.070(8) . ?
Cu3 P1 2.397(10) . ?
Cl53 Cu54 2.287(2) . ?
Cl53 Cu54 2.287(2) 2_656 ?
Cl53 Cu12 2.553(3) . ?
Cl53 Cu1 2.309(2) . ?
Cl53 Cu1 2.309(2) 2_656 ?
Cl53 Cu5 2.478(3) . ?
Cl53 Cu10 2.285(6) . ?
Cl53 Cu10 2.285(6) 2_656 ?
Cu54 S13 2.205(3) 2_656 ?
Cu54 S2 2.737(4) 2_656 ?
Cu54 Cu12 2.847(4) . ?
Cu54 S9 2.316(6) . ?
S13 Cu12 2.406(2) . ?
S13 C85 1.809(9) . ?
S13 Cu1 2.523(3) 2_656 ?
S13 Cu9 2.157(10) . ?
S2 Cu12 2.160(3) . ?
S2 C93 1.843(8) . ?
P34 C36 1.824(8) . ?
P34 C41 1.814(10) . ?
P34 C47 1.829(8) . ?
S5 C117 1.844(14) . ?
S5 C1 1.83(2) . ?
S5 Cu10 2.144(6) . ?
S1 C101 1.830(8) . ?
S1 Cu5 2.163(3) . ?
S58 C77 1.837(9) . ?
S58 Cu9 2.111(9) 2_656 ?
S58 Cu10 2.469(5) . ?
S10 C109 1.836(12) . ?
S10 Cu9 2.437(7) . ?
S11 C63 1.825(16) . ?
P13 C15 1.790(11) . ?
P13 C20 1.767(19) . ?
P13 C53 1.810(13) . ?
S9 C69 1.939(12) . ?
C101 H10A 0.9900 . ?
C101 H10B 0.9900 . ?
C101 C102 1.500(11) . ?
C93 H93A 0.9900 . ?
C93 H93B 0.9900 . ?
C93 C94 1.504(12) . ?
C36 C35 1.441(13) . ?
C36 C37 1.343(12) . ?
C35 H35 0.9500 . ?
C35 C40 1.328(16) . ?
C40 H40 0.9500 . ?
C40 C39 1.387(18) . ?
C39 H39 0.9500 . ?
C39 C38 1.330(16) . ?
C38 H38 0.9500 . ?
C38 C37 1.410(15) . ?
C37 H37 0.9500 . ?
C95 C100 1.394(12) . ?
C95 C96 1.374(13) . ?
C95 C94 1.512(13) . ?
C100 H100 0.9500 . ?
C100 C99 1.377(13) . ?
C99 H99 0.9500 . ?
C99 C98 1.329(16) . ?
C98 H98 0.9500 . ?
C98 C97 1.37(2) . ?
C97 H97 0.9500 . ?
C97 C96 1.44(2) . ?
C96 H96 0.9500 . ?
C94 H94A 0.9900 . ?
C94 H94B 0.9900 . ?
C41 C46 1.408(13) . ?
C41 C42 1.405(14) . ?
C46 H46 0.9500 . ?
C46 C45 1.377(15) . ?
C45 H45 0.9500 . ?
C45 C44 1.402(19) . ?
C44 H44 0.9500 . ?
C44 C43 1.363(18) . ?
C43 H43 0.9500 . ?
C43 C42 1.384(15) . ?
C42 H42 0.9500 . ?
C102 H10C 0.9900 . ?
C102 H10D 0.9900 . ?
C102 H10E 0.9900 . ?
C102 H10F 0.9900 . ?
C102 C103 1.676(12) . ?
C102 C56 1.433(11) . ?
C79 C84 1.415(12) . ?
C79 C80 1.385(15) . ?
C79 C78 1.520(13) . ?
C84 H84 0.9500 . ?
C84 C83 1.370(13) . ?
C83 H83 0.9500 . ?
C83 C82 1.354(16) . ?
C82 H82 0.9500 . ?
C82 C81 1.384(16) . ?
C81 H81 0.9500 . ?
C81 C80 1.364(16) . ?
C80 H80 0.9500 . ?
C47 C52 1.372(12) . ?
C47 C48 1.399(12) . ?
C52 H52 0.9500 . ?
C52 C51 1.397(12) . ?
C51 H51 0.9500 . ?
C51 C50 1.382(15) . ?
C50 H50 0.9500 . ?
C50 C49 1.362(16) . ?
C49 H49 0.9500 . ?
C49 C48 1.398(14) . ?
C48 H48 0.9500 . ?
C103 C107 1.3900 . ?
C103 C104 1.3900 . ?
C107 H107 0.9500 . ?
C107 C4 1.3900 . ?
C4 H4 0.9500 . ?
C4 C106 1.3900 . ?
C106 H106 0.9500 . ?
C106 C105 1.3900 . ?
C105 H105 0.9500 . ?
C105 C104 1.3900 . ?
C104 H104 0.9500 . ?
C77 H77A 0.9900 . ?
C77 H77B 0.9900 . ?
C77 C78 1.492(10) . ?
C111 C112 1.377(14) . ?
C111 C116 1.380(15) . ?
C111 C110 1.461(15) . ?
C112 H112 0.9500 . ?
C112 C113 1.386(19) . ?
C113 H113 0.9500 . ?
C113 C114 1.24(2) . ?
C114 H114 0.9500 . ?
C114 C115 1.38(2) . ?
C115 H115 0.9500 . ?
C115 C116 1.391(18) . ?
C116 H116 0.9500 . ?
C78 H78A 0.9900 . ?
C78 H78B 0.9900 . ?
C15 C16 1.390(13) . ?
C15 C14 1.358(13) . ?
C15 P1 1.984(14) . ?
C16 H16 0.9500 . ?
C16 C17 1.349(13) . ?
C17 H17 0.9500 . ?
C17 C18 1.386(14) . ?
C18 H18 0.9500 . ?
C18 C19 1.366(13) . ?
C19 H19 0.9500 . ?
C19 C14 1.370(13) . ?
C14 H14 0.9500 . ?
C85 H85A 0.9900 . ?
C85 H85B 0.9900 . ?
C85 C86 1.453(13) . ?
C87 C92 1.363(18) . ?
C87 C88 1.324(18) . ?
C87 C86 1.509(13) . ?
C92 H92 0.9500 . ?
C92 C91 1.41(2) . ?
C91 H91 0.9500 . ?
C91 C90 1.36(2) . ?
C90 H90 0.9500 . ?
C90 C89 1.28(2) . ?
C89 H89 0.9500 . ?
C89 C88 1.36(2) . ?
C88 H88 0.9500 . ?
C69 H69A 0.9900 . ?
C69 H69B 0.9900 . ?
C69 H69C 0.9900 . ?
C69 H69D 0.9900 . ?
C69 C70 1.555(17) . ?
C69 S8 1.713(12) . ?
C86 H86A 0.9900 . ?
C86 H86B 0.9900 . ?
C110 H11A 0.9900 . ?
C110 H11B 0.9900 . ?
C110 C109 1.487(14) . ?
C20 C25 1.45(2) . ?
C20 C21 1.38(2) . ?
C25 H25 0.9500 . ?
C25 C24 1.41(3) . ?
C24 H24 0.9500 . ?
C24 C23 1.47(3) . ?
C23 H23 0.9500 . ?
C23 C22 1.28(3) . ?
C22 H22 0.9500 . ?
C22 C21 1.48(3) . ?
C21 H21 0.9500 . ?
C109 H10G 0.9900 . ?
C109 H10H 0.9900 . ?
C124 H124 0.9500 . ?
C124 C123 1.3900 . ?
C124 C119 1.3900 . ?
C123 H123 0.9500 . ?
C123 C122 1.3900 . ?
C122 H122 0.9500 . ?
C122 C121 1.3900 . ?
C121 H121 0.9500 . ?
C121 C120 1.3900 . ?
C120 H120 0.9500 . ?
C120 C119 1.3900 . ?
C119 C118 1.588(14) . ?
C119 C2 1.598(15) . ?
C71 C76 1.39(2) . ?
C71 C72 1.34(2) . ?
C71 C70 1.45(2) . ?
C76 H76 0.9500 . ?
C76 C75 1.43(2) . ?
C75 H75 0.9500 . ?
C75 C74 1.40(3) . ?
C74 H74 0.9500 . ?
C74 C73 1.30(3) . ?
C73 H73 0.9500 . ?
C73 C72 1.47(2) . ?
C72 H72 0.9500 . ?
C70 H70A 0.9900 . ?
C70 H70B 0.9900 . ?
C118 H11C 0.9900 . ?
C118 H11D 0.9900 . ?
C118 C117 1.52(2) . ?
C117 H11E 0.9900 . ?
C117 H11F 0.9900 . ?
C63 H63A 0.9900 . ?
C63 H63B 0.9900 . ?
C63 C61 1.498(9) . ?
C62 C68 1.3900 . ?
C62 C64 1.3900 . ?
C62 C61 1.556(14) . ?
C68 H68 0.9500 . ?
C68 C67 1.3900 . ?
C67 H67 0.9500 . ?
C67 C66 1.3900 . ?
C66 H66 0.9500 . ?
C66 C65 1.3900 . ?
C65 H65 0.9500 . ?
C65 C64 1.3900 . ?
C64 H64 0.9500 . ?
C61 H61A 0.9900 . ?
C61 H61B 0.9900 . ?
C53 C28 1.3900 . ?
C53 C27 1.3900 . ?
C28 H28 0.9500 . ?
C28 C6 1.3900 . ?
C6 H6 0.9500 . ?
C6 C5 1.3900 . ?
C5 H5 0.9500 . ?
C5 C3 1.3900 . ?
C3 H3 0.9500 . ?
C3 C27 1.3900 . ?
C27 H27 0.9500 . ?
C7 H7 0.9500 . ?
C7 C8 1.3900 . ?
C7 C12 1.3900 . ?
C8 H8 0.9500 . ?
C8 C9 1.3900 . ?
C9 H9 0.9500 . ?
C9 C10 1.3900 . ?
C10 C11 1.3900 . ?
C10 P1 1.853(14) . ?
C11 H11 0.9500 . ?
C11 C12 1.3900 . ?
C12 H12 0.9500 . ?
Cu1 S8 2.240(5) . ?
Cu1 Cu9 2.787(10) 2_656 ?
C1 H1A 0.9900 . ?
C1 H1B 0.9900 . ?
C1 C2 1.53(3) . ?
C2 H2A 0.9900 . ?
C2 H2B 0.9900 . ?
Cl1 C13 1.722(17) . ?
Cl2 C13 1.735(18) . ?
C13 H13A 0.9900 . ?
C13 H13B 0.9900 . ?
P1 C26 1.78(3) . ?
C30 H30 0.9500 . ?
C30 C29 1.45(4) . ?
C30 C32 1.25(4) . ?
C29 H29 0.9500 . ?
C29 C26 1.43(3) . ?
C26 C33 1.46(4) . ?
C56 C58 1.3900 . ?
C56 C55 1.3900 . ?
C58 H58 0.9500 . ?
C58 C34 1.3900 . ?
C34 H34 0.9500 . ?
C34 C57 1.3900 . ?
C57 H57 0.9500 . ?
C57 C54 1.3900 . ?
C54 H54 0.9500 . ?
C54 C55 1.3900 . ?
C55 H55 0.9500 . ?
C32 H32 0.9500 . ?
C32 C31 1.36(4) . ?
C33 H33 0.9500 . ?
C33 C31 1.37(4) . ?
C31 H31 0.9500 . ?

loop_
_geom_torsion_atom_site_label_1
_geom_torsion_atom_site_label_2
_geom_torsion_atom_site_label_3
_geom_torsion_atom_site_label_4
_geom_torsion
_geom_torsion_site_symmetry_1
_geom_torsion_site_symmetry_2
_geom_torsion_site_symmetry_3
_geom_torsion_site_symmetry_4
_geom_torsion_publ_flag
Cu2 S13 C85 C86 -59.4(11) 2_656 . . . ?
Cu2 S2 C93 C94 -74.9(6) . . . . ?
Cu2 P34 C36 C35 -149.4(8) . . . . ?
Cu2 P34 C36 C37 26.7(10) . . . . ?
Cu2 P34 C41 C46 33.4(7) . . . . ?
Cu2 P34 C41 C42 -141.2(7) . . . . ?
Cu2 P34 C47 C52 35.7(7) . . . . ?
Cu2 P34 C47 C48 -140.9(8) . . . . ?
Cu4 S1 C101 C102 172.0(5) . . . . ?
Cu4 S10 C109 C110 -84.7(7) . . . . ?
Cu8 S13 C85 C86 52.2(10) . . . . ?
Cu8 S58 C77 C78 -70.3(8) 2_656 . . . ?
Cu8 S10 C109 C110 -162.7(7) . . . . ?
Cu6 S2 C93 C94 -168.3(5) . . . . ?
Cu6 S58 C77 C78 100.6(7) . . . . ?
Cu6 S11 C63 C61 -156.8(13) . . . . ?
Cu7 S5 C117 C118 -22.9(12) . . . . ?
Cu7 S5 C1 C2 172.3(13) . . . . ?
Cu7 S11 C63 C61 -78.2(14) . . . . ?
Cu57 S5 C117 C118 -112.6(10) . . . . ?
Cu57 S58 C77 C78 -177.8(6) . . . . ?
Cu3 S5 C117 C118 98.0(10) . . . . ?
Cu3 S5 C1 C2 -84.3(14) . . . . ?
Cu3 S1 C101 C102 71.2(6) . . . . ?
Cu3 P13 C15 C16 157.4(9) . . . . ?
Cu3 P13 C15 C14 -13.9(12) . . . . ?
Cu3 P13 C20 C25 124.0(15) . . . . ?
Cu3 P13 C20 C21 -54.5(17) . . . . ?
Cu3 P13 C53 C28 -48.1(9) . . . . ?
Cu3 P13 C53 C27 133.5(8) . . . . ?
Cu3 P1 C26 C29 -53.8(19) . . . . ?
Cu3 P1 C26 C33 129(2) . . . . ?
Cu54 S13 C85 C86 152.0(9) 2_656 . . . ?
Cu54 S2 C93 C94 95.0(6) 2_656 . . . ?
S13 C85 C86 C87 176.7(9) . . . . ?
S2 C93 C94 C95 179.0(5) . . . . ?
P34 C36 C35 C40 178.4(12) . . . . ?
P34 C36 C37 C38 -175.6(9) . . . . ?
P34 C41 C46 C45 -176.1(7) . . . . ?
P34 C41 C42 C43 174.9(8) . . . . ?
P34 C47 C52 C51 -176.5(7) . . . . ?
P34 C47 C48 C49 174.3(10) . . . . ?
S5 C1 C2 C119 -179.9(10) . . . . ?
Cu12 S13 C85 C86 -154.8(8) . . . . ?
Cu12 S2 C93 C94 48.0(6) . . . . ?
S1 C101 C102 C103 174.1(7) . . . . ?
S1 C101 C102 C56 -170.3(9) . . . . ?
S58 C77 C78 C79 179.7(7) . . . . ?
S11 C63 C61 C62 -179.7(11) . . . . ?
P13 C15 C16 C17 -172.4(10) . . . . ?
P13 C15 C14 C19 172.4(10) . . . . ?
P13 C20 C25 C24 179.9(16) . . . . ?
P13 C20 C21 C22 -179.3(14) . . . . ?
P13 C53 C28 C6 -178.5(10) . . . . ?
P13 C53 C27 C3 178.4(11) . . . . ?
S9 C69 C70 C71 177.3(11) . . . . ?
C101 C102 C103 C107 124.0(8) . . . . ?
C101 C102 C103 C104 -56.6(11) . . . . ?
C101 C102 C56 C58 120.1(10) . . . . ?
C101 C102 C56 C55 -66.6(12) . . . . ?
C36 P34 C41 C46 160.3(6) . . . . ?
C36 P34 C41 C42 -14.3(8) . . . . ?
C36 P34 C47 C52 -91.6(7) . . . . ?
C36 P34 C47 C48 91.8(9) . . . . ?
C36 C35 C40 C39 -2(2) . . . . ?
C35 C36 C37 C38 0.8(17) . . . . ?
C35 C40 C39 C38 -2(2) . . . . ?
C40 C39 C38 C37 5(2) . . . . ?
C39 C38 C37 C36 -4(2) . . . . ?
C37 C36 C35 C40 2.2(19) . . . . ?
C95 C100 C99 C98 0.1(16) . . . . ?
C100 C95 C96 C97 -2.1(16) . . . . ?
C100 C95 C94 C93 56.3(11) . . . . ?
C100 C99 C98 C97 -2.8(19) . . . . ?
C99 C98 C97 C96 3(2) . . . . ?
C98 C97 C96 C95 0(2) . . . . ?
C96 C95 C100 C99 2.4(14) . . . . ?
C96 C95 C94 C93 -125.5(10) . . . . ?
C94 C95 C100 C99 -179.4(9) . . . . ?
C94 C95 C96 C97 179.6(10) . . . . ?
C41 P34 C36 C35 87.4(10) . . . . ?
C41 P34 C36 C37 -96.5(9) . . . . ?
C41 P34 C47 C52 156.3(6) . . . . ?
C41 P34 C47 C48 -20.3(9) . . . . ?
C41 C46 C45 C44 0.9(13) . . . . ?
C46 C41 C42 C43 0.3(13) . . . . ?
C46 C45 C44 C43 0.4(15) . . . . ?
C45 C44 C43 C42 -1.3(16) . . . . ?
C44 C43 C42 C41 0.9(16) . . . . ?
C42 C41 C46 C45 -1.2(12) . . . . ?
C102 C103 C107 C4 179.4(10) . . . . ?
C102 C103 C104 C105 -179.3(11) . . . . ?
C102 C56 C58 C34 173.3(14) . . . . ?
C102 C56 C55 C54 -173.3(14) . . . . ?
C79 C84 C83 C82 -1.8(13) . . . . ?
C84 C79 C80 C81 -0.9(13) . . . . ?
C84 C79 C78 C77 -90.1(10) . . . . ?
C84 C83 C82 C81 0.8(15) . . . . ?
C83 C82 C81 C80 0.1(16) . . . . ?
C82 C81 C80 C79 0.0(15) . . . . ?
C80 C79 C84 C83 1.8(11) . . . . ?
C80 C79 C78 C77 86.3(10) . . . . ?
C47 P34 C36 C35 -24.4(10) . . . . ?
C47 P34 C36 C37 151.8(9) . . . . ?
C47 P34 C41 C46 -88.7(6) . . . . ?
C47 P34 C41 C42 96.7(8) . . . . ?
C47 C52 C51 C50 0.5(14) . . . . ?
C52 C47 C48 C49 -2.2(16) . . . . ?
C52 C51 C50 C49 0.6(18) . . . . ?
C51 C50 C49 C48 -3(2) . . . . ?
C50 C49 C48 C47 3(2) . . . . ?
C48 C47 C52 C51 0.3(13) . . . . ?
C103 C107 C4 C106 0.0 . . . . ?
C107 C103 C104 C105 0.0 . . . . ?
C107 C4 C106 C105 0.0 . . . . ?
C4 C106 C105 C104 0.0 . . . . ?
C106 C105 C104 C103 0.0 . . . . ?
C104 C103 C107 C4 0.0 . . . . ?
C111 C112 C113 C114 -4(2) . . . . ?
C111 C110 C109 S10 -176.2(7) . . . . ?
C112 C111 C116 C115 0.9(18) . . . . ?
C112 C111 C110 C109 94.9(12) . . . . ?
C112 C113 C114 C115 5(3) . . . . ?
C113 C114 C115 C116 -3(2) . . . . ?
C114 C115 C116 C111 0(2) . . . . ?
C116 C111 C112 C113 0.9(17) . . . . ?
C116 C111 C110 C109 -84.6(13) . . . . ?
C78 C79 C84 C83 178.3(7) . . . . ?
C78 C79 C80 C81 -177.3(8) . . . . ?
C15 P13 C20 C25 -7.1(18) . . . . ?
C15 P13 C20 C21 174.4(14) . . . . ?
C15 P13 C53 C28 86.9(9) . . . . ?
C15 P13 C53 C27 -91.5(10) . . . . ?
C15 C16 C17 C18 0.7(17) . . . . ?
C15 P1 C26 C29 -172.6(16) . . . . ?
C15 P1 C26 C33 11(2) . . . . ?
C16 C15 C14 C19 0.4(17) . . . . ?
C16 C17 C18 C19 0.8(16) . . . . ?
C17 C18 C19 C14 -1.7(16) . . . . ?
C18 C19 C14 C15 1.1(17) . . . . ?
C14 C15 C16 C17 -1.3(17) . . . . ?
C87 C92 C91 C90 -0.5(19) . . . . ?
C92 C87 C88 C89 -2(2) . . . . ?
C92 C87 C86 C85 -92.2(14) . . . . ?
C92 C91 C90 C89 0(2) . . . . ?
C91 C90 C89 C88 0(3) . . . . ?
C90 C89 C88 C87 1(3) . . . . ?
C88 C87 C92 C91 1.8(17) . . . . ?
C88 C87 C86 C85 86.4(14) . . . . ?
C86 C87 C92 C91 -179.6(11) . . . . ?
C86 C87 C88 C89 179.1(14) . . . . ?
C110 C111 C112 C113 -178.6(11) . . . . ?
C110 C111 C116 C115 -179.6(12) . . . . ?
C20 P13 C15 C16 -79.5(13) . . . . ?
C20 P13 C15 C14 109.2(11) . . . . ?
C20 P13 C53 C28 -167.8(9) . . . . ?
C20 P13 C53 C27 13.7(11) . . . . ?
C20 C25 C24 C23 -3(3) . . . . ?
C25 C20 C21 C22 2(3) . . . . ?
C25 C24 C23 C22 8(3) . . . . ?
C24 C23 C22 C21 -8(3) . . . . ?
C23 C22 C21 C20 2(3) . . . . ?
C21 C20 C25 C24 -1(3) . . . . ?
C124 C123 C122 C121 0.0 . . . . ?
C124 C119 C118 C117 112.0(9) . . . . ?
C124 C119 C2 C1 -106.7(12) . . . . ?
C123 C124 C119 C120 0.0 . . . . ?
C123 C124 C119 C118 156.6(11) . . . . ?
C123 C124 C119 C2 -141.2(11) . . . . ?
C123 C122 C121 C120 0.0 . . . . ?
C122 C121 C120 C119 0.0 . . . . ?
C121 C120 C119 C124 0.0 . . . . ?
C121 C120 C119 C118 -156.4(11) . . . . ?
C121 C120 C119 C2 143.2(10) . . . . ?
C120 C119 C118 C117 -91.0(11) . . . . ?
C120 C119 C2 C1 109.1(12) . . . . ?
C119 C124 C123 C122 0.0 . . . . ?
C119 C118 C117 S5 -173.5(8) . . . . ?
C71 C76 C75 C74 3(3) . . . . ?
C76 C71 C72 C73 2(3) . . . . ?
C76 C71 C70 C69 39(2) . . . . ?
C76 C75 C74 C73 -8(3) . . . . ?
C75 C74 C73 C72 11(3) . . . . ?
C74 C73 C72 C71 -8(3) . . . . ?
C72 C71 C76 C75 1(3) . . . . ?
C72 C71 C70 C69 -136.0(16) . . . . ?
C70 C69 S8 Cu4 -108.2(9) . . . 2_656 ?
C70 C69 S8 Cu7 87.1(9) . . . 2_656 ?
C70 C69 S8 Cu1 175.5(8) . . . . ?
C70 C71 C76 C75 -174.2(17) . . . . ?
C70 C71 C72 C73 176.7(17) . . . . ?
C62 C68 C67 C66 0.0 . . . . ?
C68 C62 C64 C65 0.0 . . . . ?
C68 C62 C61 C63 -45(2) . . . . ?
C68 C67 C66 C65 0.0 . . . . ?
C67 C66 C65 C64 0.0 . . . . ?
C66 C65 C64 C62 0.0 . . . . ?
C64 C62 C68 C67 0.0 . . . . ?
C64 C62 C61 C63 154.4(12) . . . . ?
C61 C62 C68 C67 -157.4(16) . . . . ?
C61 C62 C64 C65 164.1(12) . . . . ?
C53 P13 C15 C16 26.4(12) . . . . ?
C53 P13 C15 C14 -144.9(9) . . . . ?
C53 P13 C20 C25 -112.3(16) . . . . ?
C53 P13 C20 C21 69.1(16) . . . . ?
C53 C28 C6 C5 0.0 . . . . ?
C28 C53 C27 C3 0.0 . . . . ?
C28 C6 C5 C3 0.0 . . . . ?
C6 C5 C3 C27 0.0 . . . . ?
C5 C3 C27 C53 0.0 . . . . ?
C27 C53 C28 C6 0.0 . . . . ?
C7 C8 C9 C10 0.0 . . . . ?
C8 C7 C12 C11 0.0 . . . . ?
C8 C9 C10 C11 0.0 . . . . ?
C8 C9 C10 P1 -175.1(12) . . . . ?
C9 C10 C11 C12 0.0 . . . . ?
C9 C10 P1 Cu3 137.7(8) . . . . ?
C9 C10 P1 C15 -113.3(9) . . . . ?
C9 C10 P1 C26 4.1(12) . . . . ?
C10 C11 C12 C7 0.0 . . . . ?
C10 P1 C26 C29 77.3(18) . . . . ?
C10 P1 C26 C33 -99(2) . . . . ?
C11 C10 P1 Cu3 -37.5(11) . . . . ?
C11 C10 P1 C15 71.6(9) . . . . ?
C11 C10 P1 C26 -171.1(10) . . . . ?
C12 C7 C8 C9 0.0 . . . . ?
Cu1 S13 C85 C86 131.5(9) 2_656 . . . ?
S8 C69 C70 C71 164.3(11) . . . . ?
Cu5 S1 C101 C102 -43.5(7) . . . . ?
Cu9 S13 C85 C86 49.2(11) . . . . ?
Cu9 S58 C77 C78 -68.1(8) 2_656 . . . ?
Cu9 S10 C109 C110 -161.4(7) . . . . ?
Cu10 S5 C1 C2 81.5(14) . . . . ?
Cu10 S58 C77 C78 -171.4(6) . . . . ?
P1 C15 C16 C17 168.7(10) . . . . ?
P1 C15 C14 C19 -169.3(10) . . . . ?
P1 C10 C11 C12 175.2(11) . . . . ?
P1 C26 C33 C31 -180(2) . . . . ?
C30 C29 C26 P1 -179.2(18) . . . . ?
C30 C29 C26 C33 -2(3) . . . . ?
C30 C32 C31 C33 14(5) . . . . ?
C29 C30 C32 C31 -13(5) . . . . ?
C29 C26 C33 C31 4(4) . . . . ?
C26 C33 C31 C32 -8(5) . . . . ?
C56 C58 C34 C57 0.0 . . . . ?
C58 C56 C55 C54 0.0 . . . . ?
C58 C34 C57 C54 0.0 . . . . ?
C34 C57 C54 C55 0.0 . . . . ?
C57 C54 C55 C56 0.0 . . . . ?
C55 C56 C58 C34 0.0 . . . . ?
C32 C30 C29 C26 6(4) . . . . ?

loop_
_smtbx_masks_void_nr
_smtbx_masks_void_average_x
_smtbx_masks_void_average_y
_smtbx_masks_void_average_z
_smtbx_masks_void_volume
_smtbx_masks_void_count_electrons
_smtbx_masks_void_content
1 -0.421 0.250 0.329 1068.6 297.3 ?
2 0.409 0.750 0.659 1068.6 297.3 ?
